data_4072948
loop_
_publ_author_name
'Padmanabhan, Sudhakar'
'Katao, Shouhei'
'Nomura, Kotohiro'

_publ_section_title
;
 Synthesis and Structure of Titanatranes Containing Tetradentate
 Trianionic Donor Ligands of the Type
 [(O-2,4-R2C6H2-6-CH2)2(OCH2CH2)]N3-and Their Use in Catalysis for
 Ethylene Polymerization
;
_journal_issue 7
_journal_name_full Organometallics
_journal_page_first 1616
_journal_paper_doi 10.1021/om0611507
_journal_volume 26
_journal_year 2007
_chemical_formula_moiety 'C63 H90 N2 O10 Ti2 '
_chemical_formula_sum 'C63 H90 N2 O10 Ti2'
_chemical_formula_weight 1131.21
_space_group_IT_number 14
_symmetry_cell_setting monoclinic
_symmetry_Int_Tables_number 14
_symmetry_space_group_name_Hall '-P 2yn'
_symmetry_space_group_name_H-M 'P 1 21/n 1'
_cell_angle_alpha 90.0000
_cell_angle_beta 99.7390(9)
_cell_angle_gamma 90.0000
_cell_formula_units_Z 4
_cell_length_a 16.8463(6)
_cell_length_b 17.3301(5)
_cell_length_c 21.5182(6)
_cell_measurement_reflns_used 28693
_cell_measurement_temperature 243.1
_cell_measurement_theta_max 27.4
_cell_measurement_theta_min 3.0
_cell_volume 6191.7(3)
_computing_cell_refinement PROCESS-AUTO
_computing_data_collection PROCESS-AUTO
_computing_data_reduction CrystalStructure
_computing_publication_material 'CrystalStructure 3.7.0'
_computing_structure_refinement CRYSTALS
_computing_structure_solution SIR92
_diffrn_detector_area_resol_mean 10.00
_diffrn_measured_fraction_theta_full 0.994
_diffrn_measured_fraction_theta_max 0.994
_diffrn_measurement_device_type 'Rigaku RAXIS-RAPID'
_diffrn_measurement_method \w
_diffrn_radiation_type 'Mo K\a'
_diffrn_radiation_wavelength 0.71075
_diffrn_reflns_av_R_equivalents 0.069
_diffrn_reflns_limit_h_max 21
_diffrn_reflns_limit_h_min -21
_diffrn_reflns_limit_k_max 20
_diffrn_reflns_limit_k_min -22
_diffrn_reflns_limit_l_max 27
_diffrn_reflns_limit_l_min -27
_diffrn_reflns_number 56553
_diffrn_reflns_theta_full 27.43
_diffrn_reflns_theta_max 27.43
_exptl_absorpt_coefficient_mu 0.314
_exptl_absorpt_correction_T_max 0.969
_exptl_absorpt_correction_T_min 0.618
_exptl_absorpt_correction_type multi-scan
_exptl_absorpt_process_details
;
    Higashi, T. (1995). Program for Absorption Correction.
    Rigaku Corporation, Tokyo, Japan.
;
_exptl_crystal_colour yellow
_exptl_crystal_density_diffrn 1.213
_exptl_crystal_density_method 'not measured'
_exptl_crystal_description block
_exptl_crystal_F_000 2424.00
_exptl_crystal_size_max 0.50
_exptl_crystal_size_mid 0.20
_exptl_crystal_size_min 0.10
_refine_diff_density_max 0.37
_refine_diff_density_min -0.35
_refine_ls_extinction_method none
_refine_ls_goodness_of_fit_ref 1.008
_refine_ls_hydrogen_treatment refall
_refine_ls_number_parameters 784
_refine_ls_number_reflns 5931
_refine_ls_R_factor_gt 0.0486
_refine_ls_shift/su_max 0.0007
_refine_ls_structure_factor_coef Fsqd
_refine_ls_weighting_details 'w = 1/[0.0012Fo^2^ + 1.0100\s(Fo^2^)]/(4Fo^2^)'
_refine_ls_weighting_scheme calc
_refine_ls_wR_factor_ref 0.1152
_reflns_number_gt 5860
_reflns_number_total 14056
_reflns_threshold_expression F^2^>2.0\s(F^2^)
_cod_data_source_file om0611507si20061219_080841.cif
_cod_data_source_block '_PS-Ti-10'
_cod_original_formula_sum 'C63 H90 N2 O10 Ti2 '
_cod_database_code 4072948

loop_
_symmetry_equiv_pos_site_id
_symmetry_equiv_pos_as_xyz
1 +X,+Y,+Z
2 1/2-X,1/2+Y,1/2-Z
3 -X,-Y,-Z
4 1/2+X,1/2-Y,1/2+Z

loop_
_atom_site_label
_atom_site_type_symbol
_atom_site_fract_x
_atom_site_fract_y
_atom_site_fract_z
_atom_site_U_iso_or_equiv
_atom_site_adp_type
_atom_site_occupancy
_atom_site_symmetry_multiplicity
_atom_site_calc_flag
_atom_site_refinement_flags
Ti(1) Ti 0.79781(4) 0.16228(4) 0.90368(3) 0.0373(2) Uani 1.00 1 d .
Ti(2) Ti 0.74033(5) 0.03046(4) 0.79851(3) 0.0388(2) Uani 1.00 1 d .
O(1) O 0.89840(16) 0.15689(13) 0.87554(11) 0.0424(7) Uani 1.00 1 d .
O(2) O 0.69778(17) 0.20184(14) 0.92367(11) 0.0446(8) Uani 1.00 1 d .
O(3) O 0.73188(16) 0.14367(12) 0.81602(10) 0.0409(7) Uani 1.00 1 d .
O(4) O 0.84388(17) 0.17229(13) 0.98383(10) 0.0455(8) Uani 1.00 1 d .
O(5) O 0.75347(16) -0.07774(13) 0.81129(11) 0.0417(7) Uani 1.00 1 d .
O(6) O 0.66291(17) 0.03864(14) 0.72528(11) 0.0443(8) Uani 1.00 1 d .
O(7) O 0.77961(14) 0.05012(12) 0.89483(10) 0.0380(7) Uani 1.00 1 d .
O(8) O 0.82693(17) 0.04083(14) 0.76432(11) 0.0457(8) Uani 1.00 1 d .
O(9) O 0.5905(3) 0.1857(4) 1.1808(2) 0.159(2) Uani 1.00 1 d .
O(10) O 0.5645(10) -0.2753(5) 1.2305(5) 0.363(7) Uani 1.00 1 d .
N(1) N 0.7953(2) 0.28150(17) 0.85875(12) 0.0393(9) Uani 1.00 1 d .
N(2) N 0.6268(2) 0.00742(17) 0.84411(12) 0.0397(9) Uani 1.00 1 d .
C(1) C 0.9591(2) 0.2085(2) 0.89114(16) 0.0397(11) Uani 1.00 1 d .
C(2) C 0.9457(2) 0.2843(2) 0.87013(16) 0.0404(11) Uani 1.00 1 d .
C(3) C 1.0061(2) 0.3387(2) 0.88495(18) 0.0482(13) Uani 1.00 1 d .
C(4) C 1.0809(2) 0.3189(2) 0.91994(19) 0.0499(13) Uani 1.00 1 d .
C(5) C 1.0922(2) 0.2434(2) 0.94000(18) 0.0502(13) Uani 1.00 1 d .
C(6) C 1.0333(2) 0.1868(2) 0.92596(18) 0.0470(13) Uani 1.00 1 d .
C(7) C 0.8673(2) 0.3002(2) 0.82898(17) 0.0428(12) Uani 1.00 1 d .
C(8) C 1.1480(2) 0.3775(2) 0.9329(2) 0.0717(17) Uani 1.00 1 d .
C(9) C 1.0494(2) 0.1037(2) 0.9472(2) 0.0634(15) Uani 1.00 1 d .
C(10) C 0.6795(2) 0.2683(2) 0.95075(17) 0.0425(12) Uani 1.00 1 d .
C(11) C 0.7205(2) 0.3370(2) 0.94275(16) 0.0413(11) Uani 1.00 1 d .
C(12) C 0.6996(2) 0.4039(2) 0.97225(18) 0.0500(13) Uani 1.00 1 d .
C(13) C 0.6404(2) 0.4063(2) 1.00866(19) 0.0533(14) Uani 1.00 1 d .
C(14) C 0.5994(2) 0.3378(2) 1.01434(19) 0.0592(15) Uani 1.00 1 d .
C(15) C 0.6173(2) 0.2686(2) 0.98628(18) 0.0493(13) Uani 1.00 1 d .
C(16) C 0.7890(2) 0.3427(2) 0.90621(17) 0.0466(12) Uani 1.00 1 d .
C(17) C 0.6194(3) 0.4794(2) 1.0404(2) 0.0823(19) Uani 1.00 1 d .
C(18) C 0.5724(3) 0.1950(2) 0.9945(2) 0.0672(16) Uani 1.00 1 d .
C(19) C 0.7186(2) 0.2058(2) 0.77166(17) 0.0483(12) Uani 1.00 1 d .
C(20) C 0.7226(2) 0.2812(2) 0.80786(17) 0.0453(12) Uani 1.00 1 d .
C(21) C 0.8678(2) 0.1810(2) 1.05024(17) 0.0485(13) Uani 1.00 1 d .
C(22) C 0.9211(3) 0.2521(2) 1.0600(2) 0.0757(17) Uani 1.00 1 d .
C(23) C 0.7945(3) 0.1912(3) 1.0805(2) 0.0787(18) Uani 1.00 1 d .
C(24) C 0.9140(3) 0.1094(2) 1.0752(2) 0.0815(18) Uani 1.00 1 d .
C(25) C 0.7262(2) -0.1357(2) 0.84437(14) 0.0381(11) Uani 1.00 1 d .
C(26) C 0.6462(2) -0.1356(2) 0.85308(16) 0.0380(11) Uani 1.00 1 d .
C(27) C 0.6182(2) -0.1951(2) 0.88756(17) 0.0478(13) Uani 1.00 1 d .
C(28) C 0.6696(3) -0.2543(2) 0.91326(18) 0.0493(13) Uani 1.00 1 d .
C(29) C 0.7485(2) -0.2521(2) 0.90423(18) 0.0498(13) Uani 1.00 1 d .
C(30) C 0.7789(2) -0.1936(2) 0.87082(17) 0.0431(12) Uani 1.00 1 d .
C(31) C 0.5923(2) -0.0709(2) 0.82687(17) 0.0432(12) Uani 1.00 1 d .
C(32) C 0.6381(3) -0.3192(2) 0.9503(2) 0.0735(17) Uani 1.00 1 d .
C(33) C 0.8661(2) -0.1903(2) 0.8654(2) 0.0580(14) Uani 1.00 1 d .
C(34) C 0.5826(2) 0.0512(2) 0.70724(18) 0.0424(12) Uani 1.00 1 d .
C(35) C 0.5316(2) 0.0608(2) 0.75111(18) 0.0449(12) Uani 1.00 1 d .
C(36) C 0.4493(2) 0.0692(2) 0.7307(2) 0.0542(14) Uani 1.00 1 d .
C(37) C 0.4162(2) 0.0708(2) 0.6669(2) 0.0573(14) Uani 1.00 1 d .
C(38) C 0.4687(2) 0.0639(2) 0.6246(2) 0.0549(14) Uani 1.00 1 d .
C(39) C 0.5512(2) 0.0544(2) 0.64229(18) 0.0458(12) Uani 1.00 1 d .
C(40) C 0.5640(2) 0.0660(2) 0.82118(17) 0.0475(12) Uani 1.00 1 d .
C(41) C 0.3264(3) 0.0793(3) 0.6459(2) 0.0851(19) Uani 1.00 1 d .
C(42) C 0.6057(3) 0.0472(2) 0.59453(19) 0.0632(15) Uani 1.00 1 d .
C(43) C 0.7380(2) 0.0065(2) 0.93648(16) 0.0451(12) Uani 1.00 1 d .
C(44) C 0.6484(2) 0.0157(2) 0.91415(16) 0.0462(12) Uani 1.00 1 d .
C(45) C 0.8966(2) 0.0368(2) 0.73573(18) 0.0490(13) Uani 1.00 1 d .
C(46) C 0.8739(3) -0.0043(3) 0.6728(2) 0.088(2) Uani 1.00 1 d .
C(47) C 0.9598(3) -0.0075(3) 0.7799(2) 0.104(2) Uani 1.00 1 d .
C(48) C 0.9258(3) 0.1176(2) 0.7263(2) 0.084(2) Uani 1.00 1 d .
C(49) C 0.7288(7) -0.0263(7) 1.1490(3) 0.124(3) Uani 1.00 1 d .
C(50) C 0.6526(7) 0.0084(5) 1.1251(5) 0.124(3) Uani 1.00 1 d .
C(51) C 0.6064(5) -0.0308(8) 1.0764(5) 0.139(4) Uani 1.00 1 d .
C(52) C 0.6347(10) -0.1007(9) 1.0532(4) 0.157(5) Uani 1.00 1 d .
C(53) C 0.7009(10) -0.1226(8) 1.0771(7) 0.201(7) Uani 1.00 1 d .
C(54) C 0.7502(6) -0.0928(7) 1.1221(6) 0.142(4) Uani 1.00 1 d .
C(55) C 0.7818(8) 0.0064(7) 1.1992(4) 0.285(6) Uani 1.00 1 d .
C(56) C 0.6326(8) 0.2512(6) 1.1720(4) 0.218(6) Uani 1.00 1 d .
C(57) C 0.6634(6) 0.2875(6) 1.2251(4) 0.195(5) Uani 1.00 1 d .
C(58) C 0.6306(5) 0.2460(5) 1.2756(3) 0.166(3) Uani 1.00 1 d .
C(59) C 0.5784(5) 0.1896(5) 1.2425(3) 0.168(4) Uani 1.00 1 d .
C(60) C 0.5278(8) -0.2728(8) 1.1704(5) 0.269(7) Uani 1.00 1 d .
C(61) C 0.5679(10) -0.3250(7) 1.1361(4) 0.234(6) Uani 1.00 1 d .
C(62) C 0.6231(9) -0.3532(10) 1.1741(6) 0.340(10) Uani 1.00 1 d .
C(63) C 0.6167(7) -0.3317(7) 1.2352(4) 0.211(5) Uani 1.00 1 d .
H(1) H 0.9965 0.3904 0.8711 0.059 Uiso 1.00 1 c R
H(2) H 1.1424 0.2294 0.9645 0.060 Uiso 1.00 1 c R
H(3) H 0.8644 0.2703 0.7917 0.052 Uiso 1.00 1 c R
H(4) H 0.8653 0.3535 0.8184 0.052 Uiso 1.00 1 c R
H(5) H 1.1842 0.3632 0.9699 0.087 Uiso 1.00 1 c R
H(6) H 1.1761 0.3792 0.8981 0.087 Uiso 1.00 1 c R
H(7) H 1.1260 0.4269 0.9387 0.087 Uiso 1.00 1 c R
H(8) H 1.0861 0.1029 0.9859 0.075 Uiso 1.00 1 c R
H(9) H 1.0003 0.0799 0.9528 0.075 Uiso 1.00 1 c R
H(10) H 1.0719 0.0763 0.9160 0.075 Uiso 1.00 1 c R
H(11) H 0.7280 0.4501 0.9668 0.059 Uiso 1.00 1 c R
H(12) H 0.5571 0.3379 1.0385 0.072 Uiso 1.00 1 c R
H(13) H 0.8377 0.3421 0.9358 0.055 Uiso 1.00 1 c R
H(14) H 0.7840 0.3907 0.8846 0.056 Uiso 1.00 1 c R
H(15) H 0.5772 0.4692 1.0634 0.101 Uiso 1.00 1 c R
H(16) H 0.6654 0.4974 1.0683 0.101 Uiso 1.00 1 c R
H(17) H 0.6023 0.5176 1.0093 0.101 Uiso 1.00 1 c R
H(18) H 0.6092 0.1571 1.0141 0.084 Uiso 1.00 1 c R
H(19) H 0.5329 0.2047 1.0201 0.084 Uiso 1.00 1 c R
H(20) H 0.5470 0.1767 0.9544 0.083 Uiso 1.00 1 c R
H(21) H 0.7589 0.2051 0.7457 0.057 Uiso 1.00 1 c R
H(22) H 0.6671 0.2004 0.7461 0.057 Uiso 1.00 1 c R
H(23) H 0.6755 0.2867 0.8263 0.053 Uiso 1.00 1 c R
H(24) H 0.7260 0.3230 0.7798 0.053 Uiso 1.00 1 c R
H(25) H 0.9350 0.2626 1.1038 0.089 Uiso 1.00 1 c R
H(26) H 0.9687 0.2432 1.0429 0.089 Uiso 1.00 1 c R
H(27) H 0.8929 0.2949 1.0393 0.089 Uiso 1.00 1 c R
H(28) H 0.8104 0.1962 1.1248 0.094 Uiso 1.00 1 c R
H(29) H 0.7663 0.2362 1.0642 0.094 Uiso 1.00 1 c R
H(30) H 0.7604 0.1475 1.0716 0.094 Uiso 1.00 1 c R
H(31) H 0.9365 0.1167 1.1183 0.095 Uiso 1.00 1 c R
H(32) H 0.8784 0.0664 1.0712 0.095 Uiso 1.00 1 c R
H(33) H 0.9558 0.1001 1.0516 0.095 Uiso 1.00 1 c R
H(34) H 0.5637 -0.1952 0.8936 0.058 Uiso 1.00 1 c R
H(35) H 0.7837 -0.2924 0.9216 0.059 Uiso 1.00 1 c R
H(36) H 0.5430 -0.0756 0.8424 0.052 Uiso 1.00 1 c R
H(37) H 0.5824 -0.0752 0.7822 0.052 Uiso 1.00 1 c R
H(38) H 0.6350 -0.3017 0.9917 0.089 Uiso 1.00 1 c R
H(39) H 0.5861 -0.3343 0.9296 0.089 Uiso 1.00 1 c R
H(40) H 0.6736 -0.3620 0.9527 0.089 Uiso 1.00 1 c R
H(41) H 0.8901 -0.1465 0.8875 0.069 Uiso 1.00 1 c R
H(42) H 0.8923 -0.2358 0.8831 0.069 Uiso 1.00 1 c R
H(43) H 0.8713 -0.1867 0.8223 0.069 Uiso 1.00 1 c R
H(44) H 0.4147 0.0739 0.7611 0.066 Uiso 1.00 1 c R
H(45) H 0.4472 0.0658 0.5809 0.063 Uiso 1.00 1 c R
H(46) H 0.5203 0.0591 0.8434 0.058 Uiso 1.00 1 c R
H(47) H 0.5866 0.1158 0.8299 0.058 Uiso 1.00 1 c R
H(48) H 0.3075 0.1221 0.6669 0.099 Uiso 1.00 1 c R
H(49) H 0.3152 0.0876 0.6017 0.099 Uiso 1.00 1 c R
H(50) H 0.3000 0.0337 0.6560 0.099 Uiso 1.00 1 c R
H(51) H 0.5748 0.0503 0.5534 0.075 Uiso 1.00 1 c R
H(52) H 0.6442 0.0877 0.6003 0.075 Uiso 1.00 1 c R
H(53) H 0.6327 -0.0011 0.5996 0.075 Uiso 1.00 1 c R
H(54) H 0.7523 -0.0465 0.9354 0.054 Uiso 1.00 1 c R
H(55) H 0.7520 0.0254 0.9783 0.054 Uiso 1.00 1 c R
H(56) H 0.6324 0.0655 0.9259 0.057 Uiso 1.00 1 c R
H(57) H 0.6206 -0.0226 0.9337 0.057 Uiso 1.00 1 c R
H(58) H 0.9906 0.0274 0.8085 0.126 Uiso 1.00 1 c R
H(59) H 0.9943 -0.0335 0.7562 0.126 Uiso 1.00 1 c R
H(60) H 0.9344 -0.0440 0.8029 0.126 Uiso 1.00 1 c R
H(61) H 0.8558 -0.0550 0.6797 0.108 Uiso 1.00 1 c R
H(62) H 0.8322 0.0234 0.6469 0.108 Uiso 1.00 1 c R
H(63) H 0.9197 -0.0071 0.6524 0.108 Uiso 1.00 1 c R
H(64) H 0.9504 0.1383 0.7658 0.106 Uiso 1.00 1 c R
H(65) H 0.9640 0.1163 0.6985 0.106 Uiso 1.00 1 c R
H(66) H 0.8815 0.1490 0.7087 0.106 Uiso 1.00 1 c R
H(67) H 0.6353 0.0550 1.1417 0.156 Uiso 1.00 1 c R
H(68) H 0.5552 -0.0110 1.0580 0.173 Uiso 1.00 1 c R
H(69) H 0.6028 -0.1290 1.0203 0.191 Uiso 1.00 1 c R
H(70) H 0.7187 -0.1687 1.0599 0.240 Uiso 1.00 1 c R
H(71) H 0.8009 -0.1164 1.1366 0.174 Uiso 1.00 1 c R
H(72) H 0.8169 0.0413 1.1833 0.336 Uiso 1.00 1 c R
H(73) H 0.8125 -0.0333 1.2225 0.336 Uiso 1.00 1 c R
H(74) H 0.7520 0.0334 1.2261 0.336 Uiso 1.00 1 c R
H(75) H 0.6756 0.2375 1.1507 0.267 Uiso 1.00 1 c R
H(76) H 0.5973 0.2858 1.1466 0.267 Uiso 1.00 1 c R
H(77) H 0.7206 0.2847 1.2322 0.240 Uiso 1.00 1 c R
H(78) H 0.6471 0.3401 1.2234 0.240 Uiso 1.00 1 c R
H(79) H 0.6726 0.2223 1.3042 0.201 Uiso 1.00 1 c R
H(80) H 0.6016 0.2803 1.2980 0.201 Uiso 1.00 1 c R
H(81) H 0.5241 0.2034 1.2434 0.205 Uiso 1.00 1 c R
H(82) H 0.5895 0.1407 1.2620 0.205 Uiso 1.00 1 c R
H(83) H 0.4729 -0.2873 1.1674 0.315 Uiso 1.00 1 c R
H(84) H 0.5308 -0.2221 1.1541 0.315 Uiso 1.00 1 c R
H(85) H 0.5319 -0.3643 1.1180 0.271 Uiso 1.00 1 c R
H(86) H 0.5888 -0.2987 1.1037 0.271 Uiso 1.00 1 c R
H(87) H 0.6208 -0.4078 1.1708 0.402 Uiso 1.00 1 c R
H(88) H 0.6731 -0.3354 1.1648 0.402 Uiso 1.00 1 c R
H(89) H 0.6674 -0.3149 1.2572 0.239 Uiso 1.00 1 c R
H(90) H 0.5983 -0.3741 1.2570 0.239 Uiso 1.00 1 c R

loop_
_atom_site_aniso_label
_atom_site_aniso_U_11
_atom_site_aniso_U_22
_atom_site_aniso_U_33
_atom_site_aniso_U_12
_atom_site_aniso_U_13
_atom_site_aniso_U_23
Ti(1) 0.0424(5) 0.0342(3) 0.0346(3) -0.0015(3) 0.0044(3) 0.0010(2)
Ti(2) 0.0406(4) 0.0402(4) 0.0357(3) -0.0041(3) 0.0068(3) -0.0013(2)
O(1) 0.0432(18) 0.0388(15) 0.0453(13) 0.0002(14) 0.0080(12) 0.0004(11)
O(2) 0.0489(19) 0.0413(16) 0.0456(14) -0.0011(14) 0.0137(13) -0.0018(12)
O(3) 0.0463(18) 0.0382(14) 0.0371(12) -0.0012(13) 0.0044(12) 0.0053(11)
O(4) 0.056(2) 0.0419(15) 0.0376(13) -0.0046(14) 0.0038(12) -0.0031(11)
O(5) 0.0423(18) 0.0403(15) 0.0441(14) -0.0047(13) 0.0123(13) -0.0015(12)
O(6) 0.0401(19) 0.0547(17) 0.0382(13) -0.0040(14) 0.0066(12) -0.0009(12)
O(7) 0.0409(17) 0.0368(14) 0.0359(12) -0.0047(12) 0.0053(11) 0.0031(10)
O(8) 0.0421(18) 0.0517(17) 0.0454(14) -0.0062(14) 0.0135(13) -0.0002(12)
O(9) 0.140(5) 0.246(7) 0.096(3) -0.027(4) 0.031(3) -0.053(4)
O(10) 0.60(2) 0.213(9) 0.238(11) 0.195(12) -0.042(12) -0.021(7)
N(1) 0.039(2) 0.0392(18) 0.0403(16) 0.0025(16) 0.0078(15) -0.0009(14)
N(2) 0.042(2) 0.0373(18) 0.0392(16) -0.0017(16) 0.0051(15) -0.0034(14)
C(1) 0.039(2) 0.043(2) 0.0391(19) 0.000(2) 0.0126(18) -0.0042(18)
C(2) 0.043(2) 0.043(2) 0.0383(19) -0.000(2) 0.0132(18) 0.0018(18)
C(3) 0.052(3) 0.041(2) 0.054(2) -0.005(2) 0.017(2) -0.0019(19)
C(4) 0.043(3) 0.053(2) 0.056(2) -0.008(2) 0.016(2) -0.005(2)
C(5) 0.038(2) 0.060(2) 0.053(2) 0.005(2) 0.008(2) -0.001(2)
C(6) 0.044(3) 0.048(2) 0.050(2) 0.002(2) 0.011(2) -0.0008(19)
C(7) 0.047(2) 0.038(2) 0.045(2) 0.000(2) 0.013(2) 0.0073(17)
C(8) 0.059(3) 0.071(3) 0.086(3) -0.012(2) 0.015(2) -0.007(2)
C(9) 0.063(3) 0.055(2) 0.070(2) 0.006(2) 0.004(2) 0.010(2)
C(10) 0.044(2) 0.046(2) 0.038(2) 0.003(2) 0.007(2) -0.0000(18)
C(11) 0.043(2) 0.040(2) 0.040(2) 0.006(2) 0.0044(19) 0.0012(18)
C(12) 0.052(3) 0.049(2) 0.048(2) 0.002(2) 0.004(2) -0.001(2)
C(13) 0.054(3) 0.052(2) 0.053(2) 0.007(2) 0.006(2) -0.005(2)
C(14) 0.050(3) 0.078(3) 0.053(2) 0.009(2) 0.017(2) -0.008(2)
C(15) 0.045(3) 0.056(2) 0.048(2) 0.003(2) 0.010(2) -0.003(2)
C(16) 0.053(3) 0.037(2) 0.049(2) 0.002(2) 0.006(2) -0.0006(18)
C(17) 0.086(4) 0.078(3) 0.088(3) 0.012(3) 0.029(3) -0.021(2)
C(18) 0.063(3) 0.072(3) 0.074(3) -0.013(2) 0.032(2) -0.009(2)
C(19) 0.054(3) 0.044(2) 0.044(2) 0.004(2) 0.000(2) 0.0101(19)
C(20) 0.047(2) 0.042(2) 0.044(2) 0.003(2) -0.0012(19) 0.0107(18)
C(21) 0.056(3) 0.054(2) 0.0329(19) -0.001(2) 0.002(2) -0.0063(18)
C(22) 0.090(4) 0.073(3) 0.060(2) -0.010(3) -0.001(2) -0.020(2)
C(23) 0.074(4) 0.114(4) 0.047(2) 0.002(3) 0.008(2) 0.003(2)
C(24) 0.109(5) 0.073(3) 0.054(2) 0.017(3) -0.009(2) 0.010(2)
C(25) 0.049(3) 0.035(2) 0.0311(18) -0.007(2) 0.0065(19) -0.0062(16)
C(26) 0.039(2) 0.038(2) 0.0378(19) -0.006(2) 0.0072(18) -0.0056(17)
C(27) 0.045(3) 0.052(2) 0.047(2) -0.005(2) 0.011(2) -0.000(2)
C(28) 0.057(3) 0.044(2) 0.047(2) -0.003(2) 0.009(2) 0.0003(19)
C(29) 0.058(3) 0.043(2) 0.045(2) 0.004(2) 0.001(2) -0.0005(19)
C(30) 0.043(3) 0.045(2) 0.039(2) -0.001(2) 0.0025(19) -0.0032(18)
C(31) 0.041(2) 0.048(2) 0.041(2) -0.007(2) 0.0070(19) -0.0018(18)
C(32) 0.087(4) 0.061(3) 0.075(3) -0.007(2) 0.021(2) 0.020(2)
C(33) 0.054(3) 0.059(2) 0.059(2) 0.004(2) 0.002(2) -0.003(2)
C(34) 0.045(3) 0.032(2) 0.050(2) -0.003(2) 0.008(2) 0.0004(17)
C(35) 0.046(3) 0.038(2) 0.050(2) 0.001(2) 0.005(2) -0.0002(18)
C(36) 0.047(3) 0.049(2) 0.069(2) 0.004(2) 0.014(2) 0.004(2)
C(37) 0.048(3) 0.045(2) 0.075(3) 0.007(2) -0.001(2) 0.006(2)
C(38) 0.055(3) 0.046(2) 0.057(2) 0.006(2) -0.010(2) 0.003(2)
C(39) 0.054(3) 0.038(2) 0.045(2) 0.000(2) 0.006(2) 0.0018(17)
C(40) 0.045(2) 0.046(2) 0.054(2) 0.005(2) 0.016(2) 0.0010(19)
C(41) 0.062(3) 0.090(4) 0.096(3) 0.016(3) -0.009(3) 0.005(3)
C(42) 0.080(3) 0.059(3) 0.048(2) -0.002(2) 0.001(2) 0.006(2)
C(43) 0.060(3) 0.041(2) 0.0335(19) -0.009(2) 0.0068(19) 0.0027(17)
C(44) 0.053(3) 0.050(2) 0.0386(19) -0.007(2) 0.0166(19) -0.0039(18)
C(45) 0.046(3) 0.055(2) 0.049(2) -0.009(2) 0.017(2) -0.007(2)
C(46) 0.106(4) 0.098(4) 0.068(3) -0.040(3) 0.035(3) -0.032(2)
C(47) 0.065(4) 0.149(5) 0.101(4) 0.035(4) 0.022(3) 0.016(4)
C(48) 0.095(4) 0.084(3) 0.086(3) -0.036(3) 0.051(3) -0.011(2)
C(49) 0.137(8) 0.137(7) 0.093(4) -0.063(6) 0.009(5) 0.021(5)
C(50) 0.147(8) 0.127(6) 0.117(6) 0.012(6) 0.072(5) 0.038(5)
C(51) 0.104(7) 0.217(11) 0.110(6) 0.013(8) 0.058(6) 0.070(6)
C(52) 0.174(12) 0.220(13) 0.083(5) -0.108(10) 0.042(7) -0.001(7)
C(53) 0.168(14) 0.199(13) 0.233(16) -0.039(12) 0.025(10) 0.085(12)
C(54) 0.098(8) 0.142(9) 0.194(10) 0.018(6) 0.045(7) 0.066(7)
C(55) 0.349(16) 0.359(16) 0.131(7) -0.255(14) -0.005(9) 0.046(8)
C(56) 0.352(18) 0.214(12) 0.101(6) -0.104(12) 0.076(8) -0.002(7)
C(57) 0.239(12) 0.248(11) 0.114(6) -0.129(10) 0.069(7) -0.033(7)
C(58) 0.190(9) 0.236(10) 0.077(4) -0.114(8) 0.036(5) -0.016(5)
C(59) 0.199(9) 0.240(10) 0.073(4) -0.105(8) 0.049(5) -0.048(5)
C(60) 0.320(17) 0.354(19) 0.113(7) 0.215(15) -0.025(9) -0.018(10)
C(61) 0.340(18) 0.241(12) 0.097(6) 0.119(12) -0.028(9) -0.030(7)
C(62) 0.321(19) 0.55(3) 0.130(9) 0.28(2) -0.001(10) -0.023(14)
C(63) 0.285(14) 0.206(11) 0.107(7) 0.065(10) -0.065(7) 0.008(7)

loop_
_atom_type_symbol
_atom_type_description
_atom_type_scat_dispersion_real
_atom_type_scat_dispersion_imag
_atom_type_scat_source
C C 0.003 0.002
;
International Tables for Crystallography
(1992, Vol. C, Tables 4.2.6.8 and 6.1.1.4)
;
N N 0.006 0.003
;
International Tables for Crystallography
(1992, Vol. C, Tables 4.2.6.8 and 6.1.1.4)
;
Ti Ti 0.278 0.446
;
International Tables for Crystallography
(1992, Vol. C, Tables 4.2.6.8 and 6.1.1.4)
;
H H 0.000 0.000
;
International Tables for Crystallography
(1992, Vol. C, Table 6.1.1.4)
;
O O 0.011 0.006
;
International Tables for Crystallography
(1992, Vol. C, Tables 4.2.6.8 and 6.1.1.4)
;

loop_
_geom_angle_atom_site_label_1
_geom_angle_atom_site_label_2
_geom_angle_atom_site_label_3
_geom_angle
O(1) Ti(1) O(2) 161.46(11)
O(1) Ti(1) O(3) 94.18(10)
O(1) Ti(1) O(4) 92.73(11)
O(1) Ti(1) O(7) 93.06(10)
O(1) Ti(1) N(1) 82.11(11)
O(2) Ti(1) O(3) 84.46(10)
O(2) Ti(1) O(4) 90.20(11)
O(2) Ti(1) O(7) 104.11(11)
O(2) Ti(1) N(1) 79.54(11)
O(3) Ti(1) O(4) 172.10(12)
O(3) Ti(1) O(7) 72.80(8)
O(3) Ti(1) N(1) 77.50(9)
O(4) Ti(1) O(7) 103.02(10)
O(4) Ti(1) N(1) 107.29(10)
O(7) Ti(1) N(1) 149.47(9)
O(3) Ti(2) O(5) 161.14(10)
O(3) Ti(2) O(6) 91.29(10)
O(3) Ti(2) O(7) 71.08(8)
O(3) Ti(2) O(8) 93.96(11)
O(3) Ti(2) N(2) 89.95(11)
O(5) Ti(2) O(6) 104.10(10)
O(5) Ti(2) O(7) 90.44(9)
O(5) Ti(2) O(8) 94.42(12)
O(5) Ti(2) N(2) 81.59(11)
O(6) Ti(2) O(7) 151.49(11)
O(6) Ti(2) O(8) 98.62(12)
O(6) Ti(2) N(2) 82.12(11)
O(7) Ti(2) O(8) 104.65(10)
O(7) Ti(2) N(2) 75.83(9)
O(8) Ti(2) N(2) 175.99(11)
Ti(1) O(1) C(1) 124.4(2)
Ti(1) O(2) C(10) 132.1(2)
Ti(1) O(3) Ti(2) 106.40(10)
Ti(1) O(3) C(19) 119.72(19)
Ti(2) O(3) C(19) 128.16(19)
Ti(1) O(4) C(21) 170.7(2)
Ti(2) O(5) C(25) 139.9(2)
Ti(2) O(6) C(34) 140.3(2)
Ti(1) O(7) Ti(2) 105.89(10)
Ti(1) O(7) C(43) 122.8(2)
Ti(2) O(7) C(43) 115.11(19)
Ti(2) O(8) C(45) 171.3(2)
C(56) O(9) C(59) 104.8(7)
C(60) O(10) C(63) 107.1(11)
Ti(1) N(1) C(7) 114.8(2)
Ti(1) N(1) C(16) 110.7(2)
Ti(1) N(1) C(20) 105.2(2)
C(7) N(1) C(16) 107.2(2)
C(7) N(1) C(20) 108.0(2)
C(16) N(1) C(20) 111.1(2)
Ti(2) N(2) C(31) 111.3(2)
Ti(2) N(2) C(40) 109.4(2)
Ti(2) N(2) C(44) 109.4(2)
C(31) N(2) C(40) 108.1(2)
C(31) N(2) C(44) 110.8(2)
C(40) N(2) C(44) 107.8(2)
O(1) C(1) C(2) 117.8(3)
O(1) C(1) C(6) 121.6(3)
C(2) C(1) C(6) 120.6(3)
C(1) C(2) C(3) 119.7(3)
C(1) C(2) C(7) 116.5(3)
C(3) C(2) C(7) 123.7(3)
C(2) C(3) C(4) 121.1(3)
C(3) C(4) C(5) 117.8(3)
C(3) C(4) C(8) 120.8(3)
C(5) C(4) C(8) 121.3(3)
C(4) C(5) C(6) 123.0(3)
C(1) C(6) C(5) 117.9(3)
C(1) C(6) C(9) 121.0(3)
C(5) C(6) C(9) 121.2(3)
N(1) C(7) C(2) 114.0(3)
O(2) C(10) C(11) 121.2(3)
O(2) C(10) C(15) 119.1(3)
C(11) C(10) C(15) 119.7(3)
C(10) C(11) C(12) 118.8(3)
C(10) C(11) C(16) 123.9(3)
C(12) C(11) C(16) 117.2(3)
C(11) C(12) C(13) 123.4(4)
C(12) C(13) C(14) 116.4(4)
C(12) C(13) C(17) 122.3(4)
C(14) C(13) C(17) 121.3(4)
C(13) C(14) C(15) 123.3(4)
C(10) C(15) C(14) 118.4(4)
C(10) C(15) C(18) 119.9(3)
C(14) C(15) C(18) 121.7(4)
N(1) C(16) C(11) 117.5(3)
O(3) C(19) C(20) 108.5(2)
N(1) C(20) C(19) 109.7(3)
O(4) C(21) C(22) 106.5(3)
O(4) C(21) C(23) 109.5(3)
O(4) C(21) C(24) 108.0(3)
C(22) C(21) C(23) 110.8(3)
C(22) C(21) C(24) 111.1(3)
C(23) C(21) C(24) 110.7(3)
O(5) C(25) C(26) 119.5(3)
O(5) C(25) C(30) 119.8(3)
C(26) C(25) C(30) 120.6(3)
C(25) C(26) C(27) 119.5(3)
C(25) C(26) C(31) 119.4(3)
C(27) C(26) C(31) 121.2(3)
C(26) C(27) C(28) 120.8(4)
C(27) C(28) C(29) 118.2(3)
C(27) C(28) C(32) 120.2(4)
C(29) C(28) C(32) 121.6(3)
C(28) C(29) C(30) 122.8(3)
C(25) C(30) C(29) 118.1(4)
C(25) C(30) C(33) 120.5(3)
C(29) C(30) C(33) 121.4(3)
N(2) C(31) C(26) 113.7(3)
O(6) C(34) C(35) 121.7(3)
O(6) C(34) C(39) 118.6(3)
C(35) C(34) C(39) 119.8(3)
C(34) C(35) C(36) 119.8(3)
C(34) C(35) C(40) 121.5(3)
C(36) C(35) C(40) 118.7(4)
C(35) C(36) C(37) 121.7(4)
C(36) C(37) C(38) 117.1(4)
C(36) C(37) C(41) 120.7(4)
C(38) C(37) C(41) 122.3(4)
C(37) C(38) C(39) 123.7(4)
C(34) C(39) C(38) 117.9(4)
C(34) C(39) C(42) 120.4(4)
C(38) C(39) C(42) 121.7(3)
N(2) C(40) C(35) 113.9(3)
O(7) C(43) C(44) 108.1(2)
N(2) C(44) C(43) 111.6(3)
O(8) C(45) C(46) 108.0(3)
O(8) C(45) C(47) 107.4(3)
O(8) C(45) C(48) 109.0(3)
C(46) C(45) C(47) 111.5(4)
C(46) C(45) C(48) 110.7(3)
C(47) C(45) C(48) 110.1(4)
C(50) C(49) C(54) 119.2(9)
C(50) C(49) C(55) 121.6(10)
C(54) C(49) C(55) 119.3(11)
C(49) C(50) C(51) 115.1(9)
C(50) C(51) C(52) 120.5(10)
C(51) C(52) C(53) 117.3(12)
C(52) C(53) C(54) 129.2(15)
C(49) C(54) C(53) 118.6(12)
O(9) C(56) C(57) 114.2(9)
C(56) C(57) C(58) 105.1(9)
C(57) C(58) C(59) 104.0(6)
O(9) C(59) C(58) 109.7(7)
O(10) C(60) C(61) 107.5(12)
C(60) C(61) C(62) 106.4(11)
C(61) C(62) C(63) 110.6(14)
O(10) C(63) C(62) 106.6(11)
C(2) C(3) H(1) 119.4
C(4) C(3) H(1) 119.4
C(4) C(5) H(2) 118.5
C(6) C(5) H(2) 118.5
N(1) C(7) H(3) 108.3
N(1) C(7) H(4) 108.3
C(2) C(7) H(3) 108.3
C(2) C(7) H(4) 108.3
H(3) C(7) H(4) 109.5
C(4) C(8) H(5) 109.5
C(4) C(8) H(6) 109.5
C(4) C(8) H(7) 109.5
H(5) C(8) H(6) 109.5
H(5) C(8) H(7) 109.5
H(6) C(8) H(7) 109.5
C(6) C(9) H(8) 109.5
C(6) C(9) H(9) 109.5
C(6) C(9) H(10) 109.5
H(8) C(9) H(9) 109.5
H(8) C(9) H(10) 109.5
H(9) C(9) H(10) 109.5
C(11) C(12) H(11) 118.3
C(13) C(12) H(11) 118.3
C(13) C(14) H(12) 118.4
C(15) C(14) H(12) 118.4
N(1) C(16) H(13) 107.4
N(1) C(16) H(14) 107.4
C(11) C(16) H(13) 107.4
C(11) C(16) H(14) 107.4
H(13) C(16) H(14) 109.5
C(13) C(17) H(15) 109.5
C(13) C(17) H(16) 109.5
C(13) C(17) H(17) 109.5
H(15) C(17) H(16) 109.5
H(15) C(17) H(17) 109.5
H(16) C(17) H(17) 109.5
C(15) C(18) H(18) 109.5
C(15) C(18) H(19) 109.5
C(15) C(18) H(20) 109.5
H(18) C(18) H(19) 109.5
H(18) C(18) H(20) 109.5
H(19) C(18) H(20) 109.5
O(3) C(19) H(21) 109.7
O(3) C(19) H(22) 109.7
C(20) C(19) H(21) 109.7
C(20) C(19) H(22) 109.7
H(21) C(19) H(22) 109.5
N(1) C(20) H(23) 109.4
N(1) C(20) H(24) 109.4
C(19) C(20) H(23) 109.4
C(19) C(20) H(24) 109.4
H(23) C(20) H(24) 109.5
C(21) C(22) H(25) 109.5
C(21) C(22) H(26) 109.5
C(21) C(22) H(27) 109.5
H(25) C(22) H(26) 109.5
H(25) C(22) H(27) 109.5
H(26) C(22) H(27) 109.5
C(21) C(23) H(28) 109.5
C(21) C(23) H(29) 109.5
C(21) C(23) H(30) 109.5
H(28) C(23) H(29) 109.5
H(28) C(23) H(30) 109.5
H(29) C(23) H(30) 109.5
C(21) C(24) H(31) 109.5
C(21) C(24) H(32) 109.5
C(21) C(24) H(33) 109.5
H(31) C(24) H(32) 109.5
H(31) C(24) H(33) 109.5
H(32) C(24) H(33) 109.5
C(26) C(27) H(34) 119.6
C(28) C(27) H(34) 119.6
C(28) C(29) H(35) 118.6
C(30) C(29) H(35) 118.6
N(2) C(31) H(36) 108.4
N(2) C(31) H(37) 108.4
C(26) C(31) H(36) 108.4
C(26) C(31) H(37) 108.4
H(36) C(31) H(37) 109.5
C(28) C(32) H(38) 109.5
C(28) C(32) H(39) 109.5
C(28) C(32) H(40) 109.5
H(38) C(32) H(39) 109.5
H(38) C(32) H(40) 109.5
H(39) C(32) H(40) 109.5
C(30) C(33) H(41) 109.5
C(30) C(33) H(42) 109.5
C(30) C(33) H(43) 109.5
H(41) C(33) H(42) 109.5
H(41) C(33) H(43) 109.5
H(42) C(33) H(43) 109.5
C(35) C(36) H(44) 119.1
C(37) C(36) H(44) 119.1
C(37) C(38) H(45) 118.2
C(39) C(38) H(45) 118.2
N(2) C(40) H(46) 108.4
N(2) C(40) H(47) 108.4
C(35) C(40) H(46) 108.4
C(35) C(40) H(47) 108.4
H(46) C(40) H(47) 109.5
C(37) C(41) H(48) 109.5
C(37) C(41) H(49) 109.5
C(37) C(41) H(50) 109.5
H(48) C(41) H(49) 109.5
H(48) C(41) H(50) 109.5
H(49) C(41) H(50) 109.5
C(39) C(42) H(51) 109.5
C(39) C(42) H(52) 109.5
C(39) C(42) H(53) 109.5
H(51) C(42) H(52) 109.5
H(51) C(42) H(53) 109.5
H(52) C(42) H(53) 109.5
O(7) C(43) H(54) 109.8
O(7) C(43) H(55) 109.8
C(44) C(43) H(54) 109.8
C(44) C(43) H(55) 109.8
H(54) C(43) H(55) 109.5
N(2) C(44) H(56) 108.9
N(2) C(44) H(57) 108.9
C(43) C(44) H(56) 108.9
C(43) C(44) H(57) 108.9
H(56) C(44) H(57) 109.5
C(45) C(46) H(61) 109.5
C(45) C(46) H(62) 109.5
C(45) C(46) H(63) 109.5
H(61) C(46) H(62) 109.5
H(61) C(46) H(63) 109.5
H(62) C(46) H(63) 109.5
C(45) C(47) H(58) 109.5
C(45) C(47) H(59) 109.5
C(45) C(47) H(60) 109.5
H(58) C(47) H(59) 109.5
H(58) C(47) H(60) 109.5
H(59) C(47) H(60) 109.5
C(45) C(48) H(64) 109.5
C(45) C(48) H(65) 109.5
C(45) C(48) H(66) 109.5
H(64) C(48) H(65) 109.5
H(64) C(48) H(66) 109.5
H(65) C(48) H(66) 109.5
C(49) C(50) H(67) 122.4
C(51) C(50) H(67) 122.4
C(50) C(51) H(68) 119.8
C(52) C(51) H(68) 119.7
C(51) C(52) H(69) 121.4
C(53) C(52) H(69) 121.3
C(52) C(53) H(70) 115.4
C(54) C(53) H(70) 115.4
C(49) C(54) H(71) 120.7
C(53) C(54) H(71) 120.7
C(49) C(55) H(72) 109.5
C(49) C(55) H(73) 109.5
C(49) C(55) H(74) 109.5
H(72) C(55) H(73) 109.5
H(72) C(55) H(74) 109.5
H(73) C(55) H(74) 109.5
O(9) C(56) H(75) 108.3
O(9) C(56) H(76) 108.3
C(57) C(56) H(75) 108.3
C(57) C(56) H(76) 108.3
H(75) C(56) H(76) 109.5
C(56) C(57) H(77) 110.5
C(56) C(57) H(78) 110.6
C(58) C(57) H(77) 110.6
C(58) C(57) H(78) 110.6
H(77) C(57) H(78) 109.5
C(57) C(58) H(79) 110.8
C(57) C(58) H(80) 110.8
C(59) C(58) H(79) 110.8
C(59) C(58) H(80) 110.8
H(79) C(58) H(80) 109.5
O(9) C(59) H(81) 109.4
O(9) C(59) H(82) 109.4
C(58) C(59) H(81) 109.4
C(58) C(59) H(82) 109.4
H(81) C(59) H(82) 109.5
O(10) C(60) H(83) 110.0
O(10) C(60) H(84) 110.0
C(61) C(60) H(83) 110.0
C(61) C(60) H(84) 110.0
H(83) C(60) H(84) 109.5
C(60) C(61) H(85) 110.2
C(60) C(61) H(86) 110.2
C(62) C(61) H(85) 110.2
C(62) C(61) H(86) 110.2
H(85) C(61) H(86) 109.5
C(61) C(62) H(87) 109.2
C(61) C(62) H(88) 109.2
C(63) C(62) H(87) 109.2
C(63) C(62) H(88) 109.2
H(87) C(62) H(88) 109.5
O(10) C(63) H(89) 110.2
O(10) C(63) H(90) 110.2
C(62) C(63) H(89) 110.2
C(62) C(63) H(90) 110.2
H(89) C(63) H(90) 109.5

loop_
_geom_bond_atom_site_label_1
_geom_bond_atom_site_label_2
_geom_bond_distance
Ti(1) O(1) 1.896(2)
Ti(1) O(2) 1.934(2)
Ti(1) O(3) 2.046(2)
Ti(1) O(4) 1.776(2)
Ti(1) O(7) 1.972(2)
Ti(1) N(1) 2.278(3)
Ti(2) O(3) 2.007(2)
Ti(2) O(5) 1.903(2)
Ti(2) O(6) 1.873(2)
Ti(2) O(7) 2.094(2)
Ti(2) O(8) 1.751(3)
Ti(2) N(2) 2.327(3)
O(1) C(1) 1.357(4)
O(2) C(10) 1.350(4)
O(3) C(19) 1.431(4)
O(4) C(21) 1.426(4)
O(5) C(25) 1.356(4)
O(6) C(34) 1.360(5)
O(7) C(43) 1.442(4)
O(8) C(45) 1.415(5)
O(9) C(56) 1.368(15)
O(9) C(59) 1.379(9)
O(10) C(60) 1.337(17)
O(10) C(63) 1.307(19)
N(1) C(7) 1.499(5)
N(1) C(16) 1.488(4)
N(1) C(20) 1.498(4)
N(2) C(31) 1.499(4)
N(2) C(40) 1.490(5)
N(2) C(44) 1.496(4)
C(1) C(2) 1.395(5)
C(1) C(6) 1.396(5)
C(2) C(3) 1.384(5)
C(2) C(7) 1.487(5)
C(3) C(4) 1.397(5)
C(4) C(5) 1.381(6)
C(4) C(8) 1.510(6)
C(5) C(6) 1.391(6)
C(6) C(9) 1.522(5)
C(10) C(11) 1.402(5)
C(10) C(15) 1.397(6)
C(11) C(12) 1.395(5)
C(11) C(16) 1.506(6)
C(12) C(13) 1.370(7)
C(13) C(14) 1.390(6)
C(13) C(17) 1.508(6)
C(14) C(15) 1.398(6)
C(15) C(18) 1.508(6)
C(19) C(20) 1.518(5)
C(21) C(22) 1.518(6)
C(21) C(23) 1.501(7)
C(21) C(24) 1.513(6)
C(25) C(26) 1.392(6)
C(25) C(30) 1.397(5)
C(26) C(27) 1.397(5)
C(26) C(31) 1.492(5)
C(27) C(28) 1.395(5)
C(28) C(29) 1.377(7)
C(28) C(32) 1.525(6)
C(29) C(30) 1.390(6)
C(30) C(33) 1.493(6)
C(34) C(35) 1.390(6)
C(34) C(39) 1.410(5)
C(35) C(36) 1.389(6)
C(35) C(40) 1.517(5)
C(36) C(37) 1.392(6)
C(37) C(38) 1.377(7)
C(37) C(41) 1.511(7)
C(38) C(39) 1.387(6)
C(39) C(42) 1.495(6)
C(43) C(44) 1.513(5)
C(45) C(46) 1.521(6)
C(45) C(47) 1.512(7)
C(45) C(48) 1.509(6)
C(49) C(50) 1.430(16)
C(49) C(54) 1.366(17)
C(49) C(55) 1.401(14)
C(50) C(51) 1.375(15)
C(51) C(52) 1.42(2)
C(52) C(53) 1.21(2)
C(53) C(54) 1.273(19)
C(56) C(57) 1.330(13)
C(57) C(58) 1.485(13)
C(58) C(59) 1.423(12)
C(60) C(61) 1.41(2)
C(61) C(62) 1.231(19)
C(62) C(63) 1.388(18)
C(3) H(1) 0.950
C(5) H(2) 0.950
C(7) H(3) 0.950
C(7) H(4) 0.950
C(8) H(5) 0.950
C(8) H(6) 0.950
C(8) H(7) 0.950
C(9) H(8) 0.950
C(9) H(9) 0.950
C(9) H(10) 0.950
C(12) H(11) 0.950
C(14) H(12) 0.950
C(16) H(13) 0.950
C(16) H(14) 0.950
C(17) H(15) 0.950
C(17) H(16) 0.950
C(17) H(17) 0.950
C(18) H(18) 0.950
C(18) H(19) 0.950
C(18) H(20) 0.950
C(19) H(21) 0.950
C(19) H(22) 0.950
C(20) H(23) 0.950
C(20) H(24) 0.950
C(22) H(25) 0.950
C(22) H(26) 0.950
C(22) H(27) 0.950
C(23) H(28) 0.950
C(23) H(29) 0.950
C(23) H(30) 0.950
C(24) H(31) 0.950
C(24) H(32) 0.950
C(24) H(33) 0.950
C(27) H(34) 0.950
C(29) H(35) 0.950
C(31) H(36) 0.950
C(31) H(37) 0.950
C(32) H(38) 0.950
C(32) H(39) 0.950
C(32) H(40) 0.950
C(33) H(41) 0.950
C(33) H(42) 0.950
C(33) H(43) 0.950
C(36) H(44) 0.950
C(38) H(45) 0.950
C(40) H(46) 0.950
C(40) H(47) 0.950
C(41) H(48) 0.950
C(41) H(49) 0.950
C(41) H(50) 0.950
C(42) H(51) 0.950
C(42) H(52) 0.950
C(42) H(53) 0.950
C(43) H(54) 0.950
C(43) H(55) 0.950
C(44) H(56) 0.950
C(44) H(57) 0.950
C(46) H(61) 0.950
C(46) H(62) 0.950
C(46) H(63) 0.950
C(47) H(58) 0.950
C(47) H(59) 0.950
C(47) H(60) 0.950
C(48) H(64) 0.950
C(48) H(65) 0.950
C(48) H(66) 0.950
C(50) H(67) 0.950
C(51) H(68) 0.950
C(52) H(69) 0.950
C(53) H(70) 0.950
C(54) H(71) 0.950
C(55) H(72) 0.950
C(55) H(73) 0.950
C(55) H(74) 0.950
C(56) H(75) 0.950
C(56) H(76) 0.950
C(57) H(77) 0.950
C(57) H(78) 0.950
C(58) H(79) 0.950
C(58) H(80) 0.950
C(59) H(81) 0.950
C(59) H(82) 0.950
C(60) H(83) 0.950
C(60) H(84) 0.950
C(61) H(85) 0.950
C(61) H(86) 0.950
C(62) H(87) 0.950
C(62) H(88) 0.950
C(63) H(89) 0.950
C(63) H(90) 0.950

loop_
_geom_contact_atom_site_label_1
_geom_contact_atom_site_label_2
_geom_contact_distance
_geom_contact_site_symmetry_2
O(9) C(27) 3.579(7) 3_657
O(9) C(50) 3.521(12) .
C(3) C(59) 3.519(9) 4_554
C(4) C(58) 3.535(9) 4_554
C(12) C(46) 3.535(6) 2_656
C(19) C(30) 3.533(5) 2_656
C(19) C(33) 3.543(5) 2_656
C(22) C(38) 3.516(6) 4_555
C(27) O(9) 3.579(7) 3_657
C(30) C(19) 3.533(5) 2_646
C(33) C(19) 3.543(5) 2_646
C(38) C(22) 3.516(6) 4_454
C(46) C(12) 3.535(6) 2_646
C(50) O(9) 3.521(12) .
C(55) C(63) 3.459(17) 2_657
C(58) C(4) 3.535(9) 4_455
C(59) C(3) 3.519(9) 4_455
C(63) C(55) 3.459(17) 2_647
O(2) H(83) 3.521 3_657
O(5) H(4) 3.365 2_646
O(5) H(24) 2.674 2_646
O(6) H(4) 3.355 2_646
O(9) H(19) 3.444 .
O(9) H(34) 2.815 3_657
O(9) H(36) 2.928 3_657
O(9) H(67) 2.573 .
O(10) H(28) 3.487 2_647
O(10) H(44) 3.511 3_657
O(10) H(59) 3.591 4_445
C(1) H(80) 3.383 4_554
C(2) H(80) 3.455 4_554
C(2) H(81) 3.231 4_554
C(3) H(80) 3.370 4_554
C(3) H(81) 3.196 4_554
C(3) H(82) 3.218 4_554
C(4) H(79) 3.224 4_554
C(4) H(80) 3.205 4_554
C(4) H(82) 3.496 4_554
C(5) H(35) 3.443 3_757
C(5) H(70) 3.439 3_757
C(5) H(71) 3.436 3_757
C(5) H(79) 3.474 4_554
C(5) H(80) 3.114 4_554
C(6) H(71) 3.518 3_757
C(6) H(80) 3.210 4_554
C(7) H(37) 3.434 2_656
C(7) H(81) 3.467 4_554
C(8) H(35) 3.477 3_757
C(8) H(40) 3.558 3_757
C(8) H(50) 3.510 2_656
C(8) H(51) 3.300 4_555
C(8) H(79) 3.348 4_554
C(9) H(32) 3.238 3_757
C(9) H(33) 3.533 3_757
C(9) H(71) 3.345 3_757
C(10) H(83) 3.310 3_657
C(11) H(61) 3.309 2_656
C(12) H(49) 3.120 4_555
C(12) H(61) 3.322 2_656
C(12) H(62) 3.270 2_656
C(12) H(63) 3.435 2_656
C(13) H(49) 3.270 4_555
C(14) H(39) 3.535 3_657
C(14) H(75) 3.465 .
C(14) H(76) 2.990 .
C(14) H(85) 3.330 3_657
C(15) H(75) 3.550 .
C(15) H(76) 3.534 .
C(15) H(83) 3.413 3_657
C(15) H(85) 3.493 3_657
C(16) H(53) 3.023 2_656
C(16) H(61) 3.314 2_656
C(17) H(40) 3.540 1_565
C(17) H(49) 3.535 4_555
C(17) H(50) 3.598 4_555
C(17) H(87) 3.418 1_565
C(18) H(34) 3.596 3_657
C(18) H(69) 3.131 3_657
C(18) H(75) 3.591 .
C(18) H(76) 3.591 .
C(18) H(84) 3.405 3_657
C(19) H(43) 2.969 2_656
C(20) H(43) 3.025 2_656
C(20) H(61) 3.161 2_656
C(20) H(83) 3.426 3_657
C(22) H(42) 3.188 3_757
C(22) H(45) 3.207 4_555
C(22) H(49) 3.499 4_555
C(23) H(72) 3.391 .
C(23) H(75) 2.822 .
C(23) H(89) 3.445 2_657
C(24) H(10) 3.231 3_757
C(24) H(41) 3.325 3_757
C(24) H(60) 3.525 3_757
C(24) H(72) 3.281 .
C(25) H(3) 3.470 2_646
C(25) H(4) 3.585 2_646
C(25) H(21) 3.405 2_646
C(25) H(24) 3.005 2_646
C(26) H(3) 3.493 2_646
C(26) H(81) 3.450 3_657
C(27) H(19) 3.487 3_657
C(27) H(66) 3.404 2_646
C(27) H(69) 3.129 .
C(27) H(81) 3.380 3_657
C(28) H(66) 3.109 2_646
C(28) H(69) 3.488 .
C(28) H(70) 3.458 .
C(29) H(2) 3.123 3_757
C(29) H(5) 3.360 3_757
C(29) H(21) 3.291 2_646
C(29) H(52) 3.322 2_646
C(29) H(66) 3.440 2_646
C(30) H(21) 3.038 2_646
C(30) H(22) 3.362 2_646
C(30) H(24) 3.241 2_646
C(31) H(4) 3.572 2_646
C(31) H(81) 3.225 3_657
C(31) H(82) 3.539 3_657
C(32) H(5) 3.280 3_757
C(32) H(12) 3.354 3_657
C(32) H(17) 3.199 1_545
C(32) H(62) 3.524 2_646
C(32) H(65) 3.550 2_646
C(32) H(66) 3.426 2_646
C(32) H(86) 3.554 .
C(33) H(8) 3.509 3_757
C(33) H(21) 3.425 2_646
C(33) H(22) 3.034 2_646
C(33) H(24) 3.254 2_646
C(33) H(25) 3.535 3_757
C(33) H(26) 3.259 3_757
C(33) H(31) 3.524 3_757
C(33) H(33) 3.581 3_757
C(34) H(1) 3.409 2_646
C(37) H(7) 3.368 2_646
C(37) H(25) 3.228 4_454
C(37) H(27) 3.569 4_454
C(38) H(1) 3.062 2_646
C(38) H(7) 3.051 2_646
C(38) H(25) 3.077 4_454
C(38) H(27) 3.191 4_454
C(39) H(1) 2.954 2_646
C(40) H(84) 3.230 3_657
C(41) H(6) 3.594 2_646
C(41) H(7) 3.382 2_646
C(41) H(16) 3.222 4_454
C(41) H(25) 3.497 4_454
C(41) H(27) 3.483 4_454
C(42) H(1) 3.365 2_646
C(42) H(5) 3.544 4_454
C(42) H(7) 3.456 4_454
C(42) H(14) 3.275 2_646
C(42) H(35) 3.397 2_656
C(44) H(68) 3.581 3_657
C(44) H(69) 3.563 .
C(46) H(11) 3.294 2_646
C(46) H(14) 3.287 2_646
C(47) H(31) 3.184 3_757
C(47) H(90) 3.208 4_544
C(48) H(39) 3.430 2_656
C(48) H(80) 3.568 4_554
C(48) H(81) 3.506 4_554
C(49) H(30) 3.525 .
C(49) H(44) 3.442 3_657
C(50) H(18) 3.507 .
C(50) H(30) 3.337 .
C(50) H(44) 3.202 3_657
C(50) H(46) 3.315 3_657
C(51) H(18) 3.525 .
C(51) H(20) 3.597 3_657
C(51) H(46) 3.004 3_657
C(51) H(57) 3.123 .
C(52) H(19) 3.493 3_657
C(52) H(20) 3.310 3_657
C(52) H(54) 3.597 .
C(52) H(55) 3.515 .
C(52) H(57) 2.881 .
C(53) H(2) 3.464 3_757
C(53) H(54) 3.561 .
C(53) H(55) 3.529 .
C(53) H(57) 3.598 .
C(54) H(10) 3.250 3_757
C(54) H(80) 3.547 2_647
C(55) H(32) 3.583 .
C(55) H(78) 3.441 2_647
C(55) H(87) 3.342 2_657
C(55) H(89) 3.307 2_657
C(55) H(90) 2.934 2_657
C(56) H(12) 3.301 .
C(56) H(19) 3.507 .
C(56) H(28) 3.455 .
C(56) H(29) 3.505 .
C(56) H(34) 3.506 3_657
C(56) H(67) 3.464 .
C(57) H(48) 3.308 4_555
C(57) H(71) 3.374 2_657
C(57) H(73) 3.306 2_657
C(57) H(89) 3.324 2_657
C(58) H(6) 3.401 4_455
C(58) H(71) 3.139 2_657
C(59) H(1) 3.574 4_455
C(59) H(34) 3.455 3_657
C(59) H(36) 3.187 3_657
C(59) H(37) 3.326 3_657
C(59) H(67) 3.430 .
C(60) H(20) 3.228 3_657
C(60) H(23) 3.446 3_657
C(60) H(47) 3.333 3_657
C(61) H(20) 3.587 3_657
C(61) H(38) 3.506 .
C(62) H(16) 3.598 1_545
C(62) H(72) 3.569 2_647
C(62) H(74) 3.373 2_647
C(63) H(28) 3.092 2_647
C(63) H(31) 3.535 2_647
C(63) H(59) 3.196 4_445
C(63) H(72) 2.916 2_647
C(63) H(74) 3.230 2_647
C(63) H(77) 3.382 2_647
H(1) C(34) 3.409 2_656
H(1) C(38) 3.062 2_656
H(1) C(39) 2.954 2_656
H(1) C(42) 3.365 2_656
H(1) C(59) 3.574 4_554
H(1) H(37) 3.394 2_656
H(1) H(45) 3.298 2_656
H(1) H(51) 3.525 2_656
H(1) H(53) 3.022 2_656
H(1) H(81) 3.292 4_554
H(1) H(82) 3.081 4_554
H(2) C(29) 3.123 3_757
H(2) C(53) 3.464 3_757
H(2) H(35) 2.777 3_757
H(2) H(42) 3.428 3_757
H(2) H(70) 2.697 3_757
H(2) H(71) 3.191 3_757
H(2) H(80) 3.537 4_554
H(3) C(25) 3.470 2_656
H(3) C(26) 3.493 2_656
H(3) H(37) 3.313 2_656
H(3) H(81) 3.076 4_554
H(4) O(5) 3.365 2_656
H(4) O(6) 3.355 2_656
H(4) C(25) 3.585 2_656
H(4) C(31) 3.572 2_656
H(4) H(37) 2.764 2_656
H(4) H(53) 3.073 2_656
H(4) H(81) 3.492 4_554
H(5) C(29) 3.360 3_757
H(5) C(32) 3.280 3_757
H(5) C(42) 3.544 4_555
H(5) H(35) 2.613 3_757
H(5) H(38) 3.202 3_757
H(5) H(40) 2.677 3_757
H(5) H(51) 3.161 4_555
H(5) H(52) 3.114 4_555
H(6) C(41) 3.594 2_656
H(6) C(58) 3.401 4_554
H(6) H(16) 3.403 3_767
H(6) H(50) 2.974 2_656
H(6) H(79) 2.672 4_554
H(6) H(80) 3.598 4_554
H(6) H(82) 3.063 4_554
H(6) H(88) 3.166 3_757
H(7) C(37) 3.368 2_656
H(7) C(38) 3.051 2_656
H(7) C(41) 3.382 2_656
H(7) C(42) 3.456 4_555
H(7) H(45) 2.706 2_656
H(7) H(49) 3.129 2_656
H(7) H(50) 3.162 2_656
H(7) H(51) 2.775 4_555
H(7) H(52) 3.447 4_555
H(8) C(33) 3.509 3_757
H(8) H(32) 3.275 3_757
H(8) H(41) 2.790 3_757
H(8) H(54) 3.110 3_757
H(8) H(55) 3.501 3_757
H(8) H(71) 3.510 3_757
H(9) H(9) 3.435 3_757
H(9) H(32) 3.350 3_757
H(9) H(33) 3.211 3_757
H(10) C(24) 3.231 3_757
H(10) C(54) 3.250 3_757
H(10) H(31) 3.424 3_757
H(10) H(32) 2.611 3_757
H(10) H(33) 3.188 3_757
H(10) H(71) 2.679 3_757
H(11) C(46) 3.294 2_656
H(11) H(40) 3.381 1_565
H(11) H(49) 3.093 4_555
H(11) H(53) 3.066 2_656
H(11) H(61) 3.230 2_656
H(11) H(62) 2.792 2_656
H(11) H(63) 3.342 2_656
H(12) C(32) 3.354 3_657
H(12) C(56) 3.301 .
H(12) H(38) 3.253 3_657
H(12) H(39) 2.618 3_657
H(12) H(75) 3.349 .
H(12) H(76) 2.480 .
H(12) H(85) 3.478 3_657
H(13) H(53) 2.888 2_656
H(14) C(42) 3.275 2_656
H(14) C(46) 3.287 2_656
H(14) H(53) 2.332 2_656
H(14) H(61) 2.691 2_656
H(14) H(62) 3.022 2_656
H(15) H(15) 3.598 3_667
H(15) H(17) 3.169 3_667
H(15) H(63) 3.586 4_455
H(15) H(85) 3.255 1_565
H(15) H(87) 3.139 1_565
H(16) C(41) 3.222 4_555
H(16) C(62) 3.598 1_565
H(16) H(6) 3.403 3_767
H(16) H(40) 3.502 1_565
H(16) H(48) 3.578 4_555
H(16) H(49) 2.905 4_555
H(16) H(50) 2.747 4_555
H(16) H(85) 3.572 1_565
H(16) H(87) 2.947 1_565
H(16) H(88) 3.553 1_565
H(17) C(32) 3.199 1_565
H(17) H(15) 3.169 3_667
H(17) H(17) 3.458 3_667
H(17) H(38) 3.213 1_565
H(17) H(39) 3.073 1_565
H(17) H(40) 2.788 1_565
H(17) H(63) 3.464 2_656
H(17) H(85) 3.465 1_565
H(18) C(50) 3.507 .
H(18) C(51) 3.525 .
H(18) H(67) 3.234 .
H(18) H(68) 3.240 .
H(18) H(69) 3.556 3_657
H(18) H(75) 3.276 .
H(19) O(9) 3.444 .
H(19) C(27) 3.487 3_657
H(19) C(52) 3.493 3_657
H(19) C(56) 3.507 .
H(19) H(34) 2.672 3_657
H(19) H(38) 3.262 3_657
H(19) H(39) 3.310 3_657
H(19) H(69) 2.651 3_657
H(19) H(75) 3.423 .
H(19) H(76) 3.091 .
H(19) H(86) 3.479 3_657
H(20) C(51) 3.597 3_657
H(20) C(52) 3.310 3_657
H(20) C(60) 3.228 3_657
H(20) C(61) 3.587 3_657
H(20) H(68) 3.337 3_657
H(20) H(69) 2.795 3_657
H(20) H(83) 3.218 3_657
H(20) H(84) 2.599 3_657
H(20) H(86) 3.208 3_657
H(21) C(25) 3.405 2_656
H(21) C(29) 3.291 2_656
H(21) C(30) 3.038 2_656
H(21) C(33) 3.425 2_656
H(21) H(35) 3.549 2_656
H(21) H(42) 3.582 2_656
H(21) H(43) 3.062 2_656
H(22) C(30) 3.362 2_656
H(22) C(33) 3.034 2_656
H(22) H(42) 3.003 2_656
H(22) H(43) 2.467 2_656
H(22) H(83) 3.574 3_657
H(23) C(60) 3.446 3_657
H(23) H(43) 3.193 2_656
H(23) H(61) 2.792 2_656
H(23) H(83) 2.526 3_657
H(24) O(5) 2.674 2_656
H(24) C(25) 3.005 2_656
H(24) C(30) 3.241 2_656
H(24) C(33) 3.254 2_656
H(24) H(43) 2.514 2_656
H(24) H(61) 2.745 2_656
H(25) C(33) 3.535 3_757
H(25) C(37) 3.228 4_555
H(25) C(38) 3.077 4_555
H(25) C(41) 3.497 4_555
H(25) H(41) 3.548 3_757
H(25) H(42) 2.914 3_757
H(25) H(45) 3.026 4_555
H(25) H(48) 3.382 4_555
H(25) H(49) 3.283 4_555
H(26) C(33) 3.259 3_757
H(26) H(41) 3.084 3_757
H(26) H(42) 2.603 3_757
H(26) H(45) 3.443 4_555
H(27) C(37) 3.569 4_555
H(27) C(38) 3.191 4_555
H(27) C(41) 3.483 4_555
H(27) H(45) 2.680 4_555
H(27) H(49) 2.872 4_555
H(28) O(10) 3.487 2_657
H(28) C(56) 3.455 .
H(28) C(63) 3.092 2_657
H(28) H(48) 3.280 4_555
H(28) H(72) 2.959 .
H(28) H(75) 2.532 .
H(28) H(77) 3.341 .
H(28) H(89) 2.511 2_657
H(28) H(90) 2.999 2_657
H(29) C(56) 3.505 .
H(29) H(48) 3.298 4_555
H(29) H(49) 3.228 4_555
H(29) H(75) 2.601 .
H(30) C(49) 3.525 .
H(30) C(50) 3.337 .
H(30) H(67) 3.218 .
H(30) H(72) 3.048 .
H(30) H(75) 2.863 .
H(31) C(33) 3.524 3_757
H(31) C(47) 3.184 3_757
H(31) C(63) 3.535 2_657
H(31) H(10) 3.424 3_757
H(31) H(41) 2.989 3_757
H(31) H(42) 3.551 3_757
H(31) H(43) 3.491 3_757
H(31) H(58) 3.095 3_757
H(31) H(59) 3.109 3_757
H(31) H(60) 2.819 3_757
H(31) H(72) 2.945 .
H(31) H(90) 2.847 2_657
H(32) C(9) 3.238 3_757
H(32) C(55) 3.583 .
H(32) H(8) 3.275 3_757
H(32) H(9) 3.350 3_757
H(32) H(10) 2.611 3_757
H(32) H(58) 3.505 3_757
H(32) H(72) 2.814 .
H(33) C(9) 3.533 3_757
H(33) C(33) 3.581 3_757
H(33) H(9) 3.211 3_757
H(33) H(10) 3.188 3_757
H(33) H(41) 2.819 3_757
H(33) H(42) 3.582 3_757
H(33) H(60) 3.494 3_757
H(34) O(9) 2.815 3_657
H(34) C(18) 3.596 3_657
H(34) C(56) 3.506 3_657
H(34) C(59) 3.455 3_657
H(34) H(19) 2.672 3_657
H(34) H(69) 2.929 .
H(34) H(76) 3.126 3_657
H(34) H(81) 3.069 3_657
H(35) C(5) 3.443 3_757
H(35) C(8) 3.477 3_757
H(35) C(42) 3.397 2_646
H(35) H(2) 2.777 3_757
H(35) H(5) 2.613 3_757
H(35) H(21) 3.549 2_646
H(35) H(52) 2.491 2_646
H(36) O(9) 2.928 3_657
H(36) C(59) 3.187 3_657
H(36) H(67) 3.100 3_657
H(36) H(68) 3.283 3_657
H(36) H(81) 2.981 3_657
H(36) H(82) 3.099 3_657
H(37) C(7) 3.434 2_646
H(37) C(59) 3.326 3_657
H(37) H(1) 3.394 2_646
H(37) H(3) 3.313 2_646
H(37) H(4) 2.764 2_646
H(37) H(81) 2.850 3_657
H(37) H(82) 3.106 3_657
H(38) C(61) 3.506 .
H(38) H(5) 3.202 3_757
H(38) H(12) 3.253 3_657
H(38) H(17) 3.213 1_545
H(38) H(19) 3.262 3_657
H(38) H(69) 3.122 .
H(38) H(70) 2.959 .
H(38) H(86) 2.656 .
H(39) C(14) 3.535 3_657
H(39) C(48) 3.430 2_646
H(39) H(12) 2.618 3_657
H(39) H(17) 3.073 1_545
H(39) H(19) 3.310 3_657
H(39) H(62) 3.385 2_646
H(39) H(63) 3.470 2_646
H(39) H(65) 2.875 2_646
H(39) H(66) 3.129 2_646
H(39) H(76) 3.350 3_657
H(40) C(8) 3.558 3_757
H(40) C(17) 3.540 1_545
H(40) H(5) 2.677 3_757
H(40) H(11) 3.381 1_545
H(40) H(16) 3.502 1_545
H(40) H(17) 2.788 1_545
H(40) H(52) 3.558 2_646
H(40) H(62) 2.911 2_646
H(40) H(63) 3.565 2_646
H(40) H(66) 3.445 2_646
H(41) C(24) 3.325 3_757
H(41) H(8) 2.790 3_757
H(41) H(25) 3.548 3_757
H(41) H(26) 3.084 3_757
H(41) H(31) 2.989 3_757
H(41) H(33) 2.819 3_757
H(42) C(22) 3.188 3_757
H(42) H(2) 3.428 3_757
H(42) H(21) 3.582 2_646
H(42) H(22) 3.003 2_646
H(42) H(25) 2.914 3_757
H(42) H(26) 2.603 3_757
H(42) H(31) 3.551 3_757
H(42) H(33) 3.582 3_757
H(42) H(52) 3.152 2_646
H(43) C(19) 2.969 2_646
H(43) C(20) 3.025 2_646
H(43) H(21) 3.062 2_646
H(43) H(22) 2.467 2_646
H(43) H(23) 3.193 2_646
H(43) H(24) 2.514 2_646
H(43) H(31) 3.491 3_757
H(44) O(10) 3.511 3_657
H(44) C(49) 3.442 3_657
H(44) C(50) 3.202 3_657
H(44) H(67) 3.267 3_657
H(44) H(74) 3.417 3_657
H(44) H(84) 3.194 3_657
H(45) C(22) 3.207 4_454
H(45) H(1) 3.298 2_646
H(45) H(7) 2.706 2_646
H(45) H(25) 3.026 4_454
H(45) H(26) 3.443 4_454
H(45) H(27) 2.680 4_454
H(45) H(51) 3.488 3_656
H(46) C(50) 3.315 3_657
H(46) C(51) 3.004 3_657
H(46) H(67) 3.343 3_657
H(46) H(68) 2.780 3_657
H(46) H(84) 2.955 3_657
H(47) C(60) 3.333 3_657
H(47) H(83) 3.140 3_657
H(47) H(84) 2.766 3_657
H(48) C(57) 3.308 4_454
H(48) H(16) 3.578 4_454
H(48) H(25) 3.382 4_454
H(48) H(28) 3.280 4_454
H(48) H(29) 3.298 4_454
H(48) H(75) 3.274 4_454
H(48) H(77) 2.725 4_454
H(48) H(78) 3.213 4_454
H(49) C(12) 3.120 4_454
H(49) C(13) 3.270 4_454
H(49) C(17) 3.535 4_454
H(49) C(22) 3.499 4_454
H(49) H(7) 3.129 2_646
H(49) H(11) 3.093 4_454
H(49) H(16) 2.905 4_454
H(49) H(25) 3.283 4_454
H(49) H(27) 2.872 4_454
H(49) H(29) 3.228 4_454
H(50) C(8) 3.510 2_646
H(50) C(17) 3.598 4_454
H(50) H(6) 2.974 2_646
H(50) H(7) 3.162 2_646
H(50) H(16) 2.747 4_454
H(50) H(73) 3.480 3_657
H(50) H(74) 3.051 3_657
H(51) C(8) 3.300 4_454
H(51) H(1) 3.525 2_646
H(51) H(5) 3.161 4_454
H(51) H(7) 2.775 4_454
H(51) H(45) 3.488 3_656
H(51) H(51) 3.565 3_656
H(52) C(29) 3.322 2_656
H(52) H(5) 3.114 4_454
H(52) H(7) 3.447 4_454
H(52) H(35) 2.491 2_656
H(52) H(40) 3.558 2_656
H(52) H(42) 3.152 2_656
H(53) C(16) 3.023 2_646
H(53) H(1) 3.022 2_646
H(53) H(4) 3.073 2_646
H(53) H(11) 3.066 2_646
H(53) H(13) 2.888 2_646
H(53) H(14) 2.332 2_646
H(54) C(52) 3.597 .
H(54) C(53) 3.561 .
H(54) H(8) 3.110 3_757
H(54) H(70) 3.535 .
H(55) C(52) 3.515 .
H(55) C(53) 3.529 .
H(55) H(8) 3.501 3_757
H(56) H(68) 3.574 .
H(56) H(68) 3.372 3_657
H(57) C(51) 3.123 .
H(57) C(52) 2.881 .
H(57) C(53) 3.598 .
H(57) H(68) 3.068 .
H(57) H(68) 3.053 3_657
H(57) H(69) 2.675 .
H(58) H(31) 3.095 3_757
H(58) H(32) 3.505 3_757
H(58) H(72) 3.430 3_757
H(58) H(73) 3.492 3_757
H(58) H(90) 3.501 4_544
H(59) O(10) 3.591 4_544
H(59) C(63) 3.196 4_544
H(59) H(31) 3.109 3_757
H(59) H(72) 3.228 3_757
H(59) H(73) 3.411 3_757
H(59) H(87) 3.205 4_544
H(59) H(90) 2.371 4_544
H(60) C(24) 3.525 3_757
H(60) H(31) 2.819 3_757
H(60) H(33) 3.494 3_757
H(60) H(90) 3.397 4_544
H(61) C(11) 3.309 2_646
H(61) C(12) 3.322 2_646
H(61) C(16) 3.314 2_646
H(61) C(20) 3.161 2_646
H(61) H(11) 3.230 2_646
H(61) H(14) 2.691 2_646
H(61) H(23) 2.792 2_646
H(61) H(24) 2.745 2_646
H(61) H(83) 3.407 4_544
H(62) C(12) 3.270 2_646
H(62) C(32) 3.524 2_656
H(62) H(11) 2.792 2_646
H(62) H(14) 3.022 2_646
H(62) H(39) 3.385 2_656
H(62) H(40) 2.911 2_656
H(63) C(12) 3.435 2_646
H(63) H(11) 3.342 2_646
H(63) H(15) 3.586 4_554
H(63) H(17) 3.464 2_646
H(63) H(39) 3.470 2_656
H(63) H(40) 3.565 2_656
H(63) H(85) 3.092 4_544
H(64) H(80) 2.892 4_554
H(64) H(81) 3.082 4_554
H(65) C(32) 3.550 2_656
H(65) H(39) 2.875 2_656
H(65) H(76) 3.166 4_554
H(65) H(78) 3.133 4_554
H(65) H(80) 3.389 4_554
H(65) H(81) 3.375 4_554
H(66) C(27) 3.404 2_656
H(66) C(28) 3.109 2_656
H(66) C(29) 3.440 2_656
H(66) C(32) 3.426 2_656
H(66) H(39) 3.129 2_656
H(66) H(40) 3.445 2_656
H(66) H(81) 3.501 4_554
H(67) O(9) 2.573 .
H(67) C(56) 3.464 .
H(67) C(59) 3.430 .
H(67) H(18) 3.234 .
H(67) H(30) 3.218 .
H(67) H(36) 3.100 3_657
H(67) H(44) 3.267 3_657
H(67) H(46) 3.343 3_657
H(67) H(75) 3.233 .
H(67) H(82) 3.191 .
H(68) C(44) 3.581 3_657
H(68) H(18) 3.240 .
H(68) H(20) 3.337 3_657
H(68) H(36) 3.283 3_657
H(68) H(46) 2.780 3_657
H(68) H(56) 3.574 .
H(68) H(56) 3.372 3_657
H(68) H(57) 3.068 .
H(68) H(57) 3.053 3_657
H(68) H(68) 2.875 3_657
H(69) C(18) 3.131 3_657
H(69) C(27) 3.129 .
H(69) C(28) 3.488 .
H(69) C(44) 3.563 .
H(69) H(18) 3.556 3_657
H(69) H(19) 2.651 3_657
H(69) H(20) 2.795 3_657
H(69) H(34) 2.929 .
H(69) H(38) 3.122 .
H(69) H(57) 2.675 .
H(69) H(86) 3.474 .
H(70) C(5) 3.439 3_757
H(70) C(28) 3.458 .
H(70) H(2) 2.697 3_757
H(70) H(38) 2.959 .
H(70) H(54) 3.535 .
H(70) H(86) 3.384 .
H(71) C(5) 3.436 3_757
H(71) C(6) 3.518 3_757
H(71) C(9) 3.345 3_757
H(71) C(57) 3.374 2_647
H(71) C(58) 3.139 2_647
H(71) H(2) 3.191 3_757
H(71) H(8) 3.510 3_757
H(71) H(10) 2.679 3_757
H(71) H(77) 3.375 2_647
H(71) H(78) 3.086 2_647
H(71) H(79) 3.074 2_647
H(71) H(80) 2.666 2_647
H(72) C(23) 3.391 .
H(72) C(24) 3.281 .
H(72) C(62) 3.569 2_657
H(72) C(63) 2.916 2_657
H(72) H(28) 2.959 .
H(72) H(30) 3.048 .
H(72) H(31) 2.945 .
H(72) H(32) 2.814 .
H(72) H(58) 3.430 3_757
H(72) H(59) 3.228 3_757
H(72) H(87) 3.259 2_657
H(72) H(89) 2.795 2_657
H(72) H(90) 2.285 2_657
H(73) C(57) 3.306 2_647
H(73) H(50) 3.480 3_657
H(73) H(58) 3.492 3_757
H(73) H(59) 3.411 3_757
H(73) H(77) 3.376 2_647
H(73) H(78) 2.524 2_647
H(73) H(80) 3.598 2_647
H(73) H(87) 3.223 2_657
H(73) H(90) 3.136 2_657
H(74) C(62) 3.373 2_657
H(74) C(63) 3.230 2_657
H(74) H(44) 3.417 3_657
H(74) H(50) 3.051 3_657
H(74) H(82) 3.503 .
H(74) H(87) 2.991 2_657
H(74) H(88) 3.358 2_657
H(74) H(89) 2.954 2_657
H(74) H(90) 2.959 2_657
H(75) C(14) 3.465 .
H(75) C(15) 3.550 .
H(75) C(18) 3.591 .
H(75) C(23) 2.822 .
H(75) H(12) 3.349 .
H(75) H(18) 3.276 .
H(75) H(19) 3.423 .
H(75) H(28) 2.532 .
H(75) H(29) 2.601 .
H(75) H(30) 2.863 .
H(75) H(48) 3.274 4_555
H(75) H(67) 3.233 .
H(75) H(89) 3.158 2_657
H(76) C(14) 2.990 .
H(76) C(15) 3.534 .
H(76) C(18) 3.591 .
H(76) H(12) 2.480 .
H(76) H(19) 3.091 .
H(76) H(34) 3.126 3_657
H(76) H(39) 3.350 3_657
H(76) H(65) 3.166 4_455
H(77) C(63) 3.382 2_657
H(77) H(28) 3.341 .
H(77) H(48) 2.725 4_555
H(77) H(71) 3.375 2_657
H(77) H(73) 3.376 2_657
H(77) H(88) 3.334 2_657
H(77) H(89) 2.539 2_657
H(78) C(55) 3.441 2_657
H(78) H(48) 3.213 4_555
H(78) H(65) 3.133 4_455
H(78) H(71) 3.086 2_657
H(78) H(73) 2.524 2_657
H(79) C(4) 3.224 4_455
H(79) C(5) 3.474 4_455
H(79) C(8) 3.348 4_455
H(79) H(6) 2.672 4_455
H(79) H(71) 3.074 2_657
H(79) H(88) 2.759 2_657
H(79) H(89) 3.260 2_657
H(80) C(1) 3.383 4_455
H(80) C(2) 3.455 4_455
H(80) C(3) 3.370 4_455
H(80) C(4) 3.205 4_455
H(80) C(5) 3.114 4_455
H(80) C(6) 3.210 4_455
H(80) C(48) 3.568 4_455
H(80) C(54) 3.547 2_657
H(80) H(2) 3.537 4_455
H(80) H(6) 3.598 4_455
H(80) H(64) 2.892 4_455
H(80) H(65) 3.389 4_455
H(80) H(71) 2.666 2_657
H(80) H(73) 3.598 2_657
H(81) C(2) 3.231 4_455
H(81) C(3) 3.196 4_455
H(81) C(7) 3.467 4_455
H(81) C(26) 3.450 3_657
H(81) C(27) 3.380 3_657
H(81) C(31) 3.225 3_657
H(81) C(48) 3.506 4_455
H(81) H(1) 3.292 4_455
H(81) H(3) 3.076 4_455
H(81) H(4) 3.492 4_455
H(81) H(34) 3.069 3_657
H(81) H(36) 2.981 3_657
H(81) H(37) 2.850 3_657
H(81) H(64) 3.082 4_455
H(81) H(65) 3.375 4_455
H(81) H(66) 3.501 4_455
H(82) C(3) 3.218 4_455
H(82) C(4) 3.496 4_455
H(82) C(31) 3.539 3_657
H(82) H(1) 3.081 4_455
H(82) H(6) 3.063 4_455
H(82) H(36) 3.099 3_657
H(82) H(37) 3.106 3_657
H(82) H(67) 3.191 .
H(82) H(74) 3.503 .
H(83) O(2) 3.521 3_657
H(83) C(10) 3.310 3_657
H(83) C(15) 3.413 3_657
H(83) C(20) 3.426 3_657
H(83) H(20) 3.218 3_657
H(83) H(22) 3.574 3_657
H(83) H(23) 2.526 3_657
H(83) H(47) 3.140 3_657
H(83) H(61) 3.407 4_445
H(84) C(18) 3.405 3_657
H(84) C(40) 3.230 3_657
H(84) H(20) 2.599 3_657
H(84) H(44) 3.194 3_657
H(84) H(46) 2.955 3_657
H(84) H(47) 2.766 3_657
H(85) C(14) 3.330 3_657
H(85) C(15) 3.493 3_657
H(85) H(12) 3.478 3_657
H(85) H(15) 3.255 1_545
H(85) H(16) 3.572 1_545
H(85) H(17) 3.465 1_545
H(85) H(63) 3.092 4_445
H(86) C(32) 3.554 .
H(86) H(19) 3.479 3_657
H(86) H(20) 3.208 3_657
H(86) H(38) 2.656 .
H(86) H(69) 3.474 .
H(86) H(70) 3.384 .
H(87) C(17) 3.418 1_545
H(87) C(55) 3.342 2_647
H(87) H(15) 3.139 1_545
H(87) H(16) 2.947 1_545
H(87) H(59) 3.205 4_445
H(87) H(72) 3.259 2_647
H(87) H(73) 3.223 2_647
H(87) H(74) 2.991 2_647
H(88) H(6) 3.166 3_757
H(88) H(16) 3.553 1_545
H(88) H(74) 3.358 2_647
H(88) H(77) 3.334 2_647
H(88) H(79) 2.759 2_647
H(89) C(23) 3.445 2_647
H(89) C(55) 3.307 2_647
H(89) C(57) 3.324 2_647
H(89) H(28) 2.511 2_647
H(89) H(72) 2.795 2_647
H(89) H(74) 2.954 2_647
H(89) H(75) 3.158 2_647
H(89) H(77) 2.539 2_647
H(89) H(79) 3.260 2_647
H(90) C(47) 3.208 4_445
H(90) C(55) 2.934 2_647
H(90) H(28) 2.999 2_647
H(90) H(31) 2.847 2_647
H(90) H(58) 3.501 4_445
H(90) H(59) 2.371 4_445
H(90) H(60) 3.397 4_445
H(90) H(72) 2.285 2_647
H(90) H(73) 3.136 2_647
H(90) H(74) 2.959 2_647

loop_
_geom_torsion_atom_site_label_1
_geom_torsion_atom_site_label_2
_geom_torsion_atom_site_label_3
_geom_torsion_atom_site_label_4
_geom_torsion
O(1) Ti(1) O(2) C(10) -42.8(4)
O(2) Ti(1) O(1) C(1) 47.8(4)
O(1) Ti(1) O(3) Ti(2) 76.44(13)
O(1) Ti(1) O(3) C(19) -79.0(2)
O(3) Ti(1) O(1) C(1) 132.8(2)
O(1) Ti(1) O(4) C(21) 179.2(11)
O(4) Ti(1) O(1) C(1) -51.0(2)
O(1) Ti(1) O(7) Ti(2) -78.66(12)
O(1) Ti(1) O(7) C(43) 146.3(2)
O(7) Ti(1) O(1) C(1) -154.2(2)
O(1) Ti(1) N(1) C(7) 0.7(2)
O(1) Ti(1) N(1) C(16) -120.7(2)
O(1) Ti(1) N(1) C(20) 119.2(2)
N(1) Ti(1) O(1) C(1) 56.1(2)
O(2) Ti(1) O(3) Ti(2) -122.12(13)
O(2) Ti(1) O(3) C(19) 82.4(2)
O(3) Ti(1) O(2) C(10) -129.4(2)
O(2) Ti(1) O(4) C(21) 17.5(15)
O(4) Ti(1) O(2) C(10) 56.4(3)
O(2) Ti(1) O(7) Ti(2) 94.29(12)
O(2) Ti(1) O(7) C(43) -40.8(2)
O(7) Ti(1) O(2) C(10) 159.9(2)
O(2) Ti(1) N(1) C(7) 178.1(2)
O(2) Ti(1) N(1) C(16) 56.6(2)
O(2) Ti(1) N(1) C(20) -63.5(2)
N(1) Ti(1) O(2) C(10) -51.1(2)
O(3) Ti(1) O(4) C(21) -30(2)
O(4) Ti(1) O(3) Ti(2) -74.5(8)
O(4) Ti(1) O(3) C(19) 130.0(7)
O(3) Ti(1) O(7) Ti(2) 14.78(11)
O(3) Ti(1) O(7) C(43) -120.3(2)
O(7) Ti(1) O(3) Ti(2) -15.47(11)
O(7) Ti(1) O(3) C(19) -170.9(2)
O(3) Ti(1) N(1) C(7) -95.4(2)
O(3) Ti(1) N(1) C(16) 143.2(2)
O(3) Ti(1) N(1) C(20) 23.1(2)
N(1) Ti(1) O(3) Ti(2) 157.39(15)
N(1) Ti(1) O(3) C(19) 1.9(2)
O(4) Ti(1) O(7) Ti(2) -172.17(12)
O(4) Ti(1) O(7) C(43) 52.8(2)
O(7) Ti(1) O(4) C(21) -87.0(14)
O(4) Ti(1) N(1) C(7) 91.1(2)
O(4) Ti(1) N(1) C(16) -30.3(2)
O(4) Ti(1) N(1) C(20) -150.4(2)
N(1) Ti(1) O(4) C(21) 96.6(14)
O(7) Ti(1) N(1) C(7) -81.9(3)
O(7) Ti(1) N(1) C(16) 156.7(2)
O(7) Ti(1) N(1) C(20) 36.6(3)
N(1) Ti(1) O(7) Ti(2) 1.0(2)
N(1) Ti(1) O(7) C(43) -134.1(2)
O(3) Ti(2) O(5) C(25) 48.1(5)
O(5) Ti(2) O(3) Ti(1) 26.8(4)
O(5) Ti(2) O(3) C(19) 179.5(3)
O(3) Ti(2) O(6) C(34) -70.0(3)
O(6) Ti(2) O(3) Ti(1) 171.82(13)
O(6) Ti(2) O(3) C(19) -35.5(3)
O(3) Ti(2) O(7) Ti(1) -15.22(11)
O(3) Ti(2) O(7) C(43) 123.8(2)
O(7) Ti(2) O(3) Ti(1) 14.69(11)
O(7) Ti(2) O(3) C(19) 167.4(3)
O(3) Ti(2) O(8) C(45) 178.0(14)
O(8) Ti(2) O(3) Ti(1) -89.44(13)
O(8) Ti(2) O(3) C(19) 63.3(3)
O(3) Ti(2) N(2) C(31) 163.9(2)
O(3) Ti(2) N(2) C(40) 44.5(2)
O(3) Ti(2) N(2) C(44) -73.4(2)
N(2) Ti(2) O(3) Ti(1) 89.71(12)
N(2) Ti(2) O(3) C(19) -117.6(3)
O(5) Ti(2) O(6) C(34) 99.0(3)
O(6) Ti(2) O(5) C(25) -95.7(3)
O(5) Ti(2) O(7) Ti(1) 168.66(13)
O(5) Ti(2) O(7) C(43) -52.3(2)
O(7) Ti(2) O(5) C(25) 59.6(3)
O(5) Ti(2) O(8) C(45) 14.9(14)
O(8) Ti(2) O(5) C(25) 164.3(3)
O(5) Ti(2) N(2) C(31) -33.0(2)
O(5) Ti(2) N(2) C(40) -152.4(2)
O(5) Ti(2) N(2) C(44) 89.7(2)
N(2) Ti(2) O(5) C(25) -16.1(3)
O(6) Ti(2) O(7) Ti(1) -69.7(2)
O(6) Ti(2) O(7) C(43) 69.3(3)
O(7) Ti(2) O(6) C(34) -19.6(5)
O(6) Ti(2) O(8) C(45) -90.1(14)
O(8) Ti(2) O(6) C(34) -164.2(3)
O(6) Ti(2) N(2) C(31) 72.6(2)
O(6) Ti(2) N(2) C(40) -46.8(2)
O(6) Ti(2) N(2) C(44) -164.7(2)
N(2) Ti(2) O(6) C(34) 19.8(3)
O(7) Ti(2) O(8) C(45) 106.5(14)
O(8) Ti(2) O(7) Ti(1) 73.97(14)
O(8) Ti(2) O(7) C(43) -147.0(2)
O(7) Ti(2) N(2) C(31) -125.6(2)
O(7) Ti(2) N(2) C(40) 115.0(2)
O(7) Ti(2) N(2) C(44) -2.9(2)
N(2) Ti(2) O(7) Ti(1) -110.13(13)
N(2) Ti(2) O(7) C(43) 28.9(2)
O(8) Ti(2) N(2) C(31) -28.2(16)
O(8) Ti(2) N(2) C(40) -147.6(14)
O(8) Ti(2) N(2) C(44) 94.5(15)
N(2) Ti(2) O(8) C(45) 10(2)
Ti(1) O(1) C(1) C(2) -64.8(4)
Ti(1) O(1) C(1) C(6) 116.5(3)
Ti(1) O(2) C(10) C(11) 31.8(4)
Ti(1) O(2) C(10) C(15) -149.5(2)
Ti(1) O(3) C(19) C(20) -26.6(4)
Ti(2) O(3) C(19) C(20) -176.2(2)
Ti(1) O(4) C(21) C(22) -122.5(14)
Ti(1) O(4) C(21) C(23) -2.6(16)
Ti(1) O(4) C(21) C(24) 118.0(14)
Ti(2) O(5) C(25) C(26) 36.8(4)
Ti(2) O(5) C(25) C(30) -141.5(3)
Ti(2) O(6) C(34) C(35) -1.8(5)
Ti(2) O(6) C(34) C(39) 178.1(2)
Ti(1) O(7) C(43) C(44) 82.0(3)
Ti(2) O(7) C(43) C(44) -49.4(3)
Ti(2) O(8) C(45) C(46) 56.3(15)
Ti(2) O(8) C(45) C(47) -64.1(15)
Ti(2) O(8) C(45) C(48) 176.6(13)
C(56) O(9) C(59) C(58) -15.3(10)
C(59) O(9) C(56) C(57) 13.9(13)
C(60) O(10) C(63) C(62) 12.3(17)
C(63) O(10) C(60) C(61) -7.4(17)
Ti(1) N(1) C(7) C(2) -49.1(3)
Ti(1) N(1) C(16) C(11) -54.4(3)
Ti(1) N(1) C(20) C(19) -43.8(3)
C(7) N(1) C(16) C(11) 179.7(2)
C(16) N(1) C(7) C(2) 74.2(3)
C(7) N(1) C(20) C(19) 79.2(3)
C(20) N(1) C(7) C(2) -166.0(3)
C(16) N(1) C(20) C(19) -163.6(3)
C(20) N(1) C(16) C(11) 62.0(3)
Ti(2) N(2) C(31) C(26) 65.9(3)
Ti(2) N(2) C(40) C(35) 65.3(3)
Ti(2) N(2) C(44) C(43) -21.3(3)
C(31) N(2) C(40) C(35) -56.1(4)
C(40) N(2) C(31) C(26) -173.9(3)
C(31) N(2) C(44) C(43) 101.7(3)
C(44) N(2) C(31) C(26) -56.0(4)
C(40) N(2) C(44) C(43) -140.2(3)
C(44) N(2) C(40) C(35) -175.9(3)
O(1) C(1) C(2) C(3) -179.9(2)
O(1) C(1) C(2) C(7) -3.6(5)
O(1) C(1) C(6) C(5) -179.9(2)
O(1) C(1) C(6) C(9) 0.8(6)
C(2) C(1) C(6) C(5) 1.4(6)
C(2) C(1) C(6) C(9) -177.9(3)
C(6) C(1) C(2) C(3) -1.2(5)
C(6) C(1) C(2) C(7) 175.1(3)
C(1) C(2) C(3) C(4) 0.9(6)
C(1) C(2) C(7) N(1) 58.6(4)
C(3) C(2) C(7) N(1) -125.3(4)
C(7) C(2) C(3) C(4) -175.1(3)
C(2) C(3) C(4) C(5) -0.9(6)
C(2) C(3) C(4) C(8) 176.6(4)
C(3) C(4) C(5) C(6) 1.2(6)
C(8) C(4) C(5) C(6) -176.3(4)
C(4) C(5) C(6) C(1) -1.4(6)
C(4) C(5) C(6) C(9) 177.9(4)
O(2) C(10) C(11) C(12) -179.4(3)
O(2) C(10) C(11) C(16) -2.2(5)
O(2) C(10) C(15) C(14) 179.6(3)
O(2) C(10) C(15) C(18) 0.7(5)
C(11) C(10) C(15) C(14) -1.7(5)
C(11) C(10) C(15) C(18) 179.4(3)
C(15) C(10) C(11) C(12) 1.9(5)
C(15) C(10) C(11) C(16) 179.1(3)
C(10) C(11) C(12) C(13) -0.4(5)
C(10) C(11) C(16) N(1) 21.8(5)
C(12) C(11) C(16) N(1) -161.0(3)
C(16) C(11) C(12) C(13) -177.8(3)
C(11) C(12) C(13) C(14) -1.2(6)
C(11) C(12) C(13) C(17) 179.6(3)
C(12) C(13) C(14) C(15) 1.4(6)
C(17) C(13) C(14) C(15) -179.4(3)
C(13) C(14) C(15) C(10) -0.0(5)
C(13) C(14) C(15) C(18) 178.9(3)
O(3) C(19) C(20) N(1) 47.0(4)
O(5) C(25) C(26) C(27) -179.5(3)
O(5) C(25) C(26) C(31) -1.2(4)
O(5) C(25) C(30) C(29) -179.8(3)
O(5) C(25) C(30) C(33) 2.8(5)
C(26) C(25) C(30) C(29) 2.0(5)
C(26) C(25) C(30) C(33) -175.4(3)
C(30) C(25) C(26) C(27) -1.3(5)
C(30) C(25) C(26) C(31) 177.1(3)
C(25) C(26) C(31) N(2) -50.6(4)
C(27) C(26) C(31) N(2) 127.8(3)
C(31) C(26) C(27) C(28) -178.4(3)
C(26) C(27) C(28) C(29) 0.6(5)
C(26) C(27) C(28) C(32) -179.5(3)
C(27) C(28) C(29) C(30) 0.1(4)
C(32) C(28) C(29) C(30) -179.8(3)
C(28) C(29) C(30) C(25) -1.4(5)
C(28) C(29) C(30) C(33) 176.0(3)
O(6) C(34) C(35) C(36) -176.4(3)
O(6) C(34) C(35) C(40) 6.3(5)
O(6) C(34) C(39) C(38) 177.3(3)
O(6) C(34) C(39) C(42) -2.3(5)
C(35) C(34) C(39) C(38) -2.8(5)
C(35) C(34) C(39) C(42) 177.6(3)
C(39) C(34) C(35) C(36) 3.7(5)
C(39) C(34) C(35) C(40) -173.6(3)
C(34) C(35) C(36) C(37) -2.2(6)
C(34) C(35) C(40) N(2) -44.6(5)
C(36) C(35) C(40) N(2) 138.1(3)
C(40) C(35) C(36) C(37) 175.2(3)
C(35) C(36) C(37) C(38) -0.1(4)
C(35) C(36) C(37) C(41) 179.6(4)
C(36) C(37) C(38) C(39) 1.1(6)
C(41) C(37) C(38) C(39) -178.6(4)
C(37) C(38) C(39) C(34) 0.4(5)
C(37) C(38) C(39) C(42) 179.9(3)
O(7) C(43) C(44) N(2) 44.6(4)
C(50) C(49) C(54) C(53) -1.2(19)
C(54) C(49) C(50) C(51) 1.1(16)
C(55) C(49) C(50) C(51) -179.0(11)
C(55) C(49) C(54) C(53) 178.9(13)
C(49) C(50) C(51) C(52) 0.3(13)
C(50) C(51) C(52) C(53) -2(2)
C(51) C(52) C(53) C(54) 2(2)
C(52) C(53) C(54) C(49) -0(2)
O(9) C(56) C(57) C(58) -6.8(14)
C(56) C(57) C(58) C(59) -2.9(11)
C(57) C(58) C(59) O(9) 11.4(10)
O(10) C(60) C(61) C(62) -1.0(18)
C(60) C(61) C(62) C(63) 8.8(19)
C(61) C(62) C(63) O(10) -13.7(19)
